data_4337327
loop_
_publ_author_name
'Sheikh, Javeed Ahmad'
'Adhikary, Amit'
'Jena, Himanshu Sekhar'
'Biswas, Soumava'
'Konar, Sanjit'

_publ_section_title
;
 High Nuclearity (Octa-, Dodeca-, and Pentadecanuclear) Metal (M = Co(II),
 Ni(II)) Phosphonate Cages: Synthesis, Structure, and Magnetic Behavior.
;
_journal_issue 3
_journal_name_full 'Inorganic chemistry'
_journal_page_first 1606
_journal_page_last 1613
_journal_paper_doi 10.1021/ic402673v
_journal_volume 53
_journal_year 2014
_chemical_formula_moiety 'C94 H141 Ni8 O40 P2'
_chemical_formula_sum 'C94 H141 Ni8 O40 P2'
_chemical_formula_weight 2442.54
_chemical_name_systematic
; 
 ? 
;
_space_group_IT_number 15
_symmetry_cell_setting monoclinic
_symmetry_space_group_name_Hall '-C 2yc'
_symmetry_space_group_name_H-M 'C 1 2/c 1'
_atom_sites_solution_hydrogens geom
_atom_sites_solution_primary direct
_atom_sites_solution_secondary difmap
_audit_creation_method SHELXL-97
_cell_angle_alpha 90.00
_cell_angle_beta 105.678(6)
_cell_angle_gamma 90.00
_cell_formula_units_Z 8
_cell_length_a 57.000(7)
_cell_length_b 16.0479(18)
_cell_length_c 30.275(3)
_cell_measurement_reflns_used 47156
_cell_measurement_temperature 130(2)
_cell_measurement_theta_max 27.79
_cell_measurement_theta_min 2.23
_cell_volume 26663(5)
_computing_cell_refinement 'Bruker SAINT'
_computing_data_collection 'Bruker APEX2'
_computing_data_reduction 'Bruker SAINT'
_computing_molecular_graphics 'Bruker SHELXTL'
_computing_publication_material 'Bruker SHELXTL'
_computing_structure_refinement 'SHELXL-97 (Sheldrick, 2008)'
_computing_structure_solution 'SHELXS-97 (Sheldrick, 2008)'
_diffrn_ambient_temperature 130(2)
_diffrn_measured_fraction_theta_full 1.00
_diffrn_measured_fraction_theta_max 1.00
_diffrn_measurement_device_type 'Bruker APEX-II CCD'
_diffrn_measurement_method '\f and \w scans'
_diffrn_radiation_monochromator graphite
_diffrn_radiation_source 'fine-focus sealed tube'
_diffrn_radiation_type MoK\a
_diffrn_radiation_wavelength 0.71073
_diffrn_reflns_av_R_equivalents 0.1074
_diffrn_reflns_av_sigmaI/netI 0.1360
_diffrn_reflns_limit_h_max 85
_diffrn_reflns_limit_h_min -85
_diffrn_reflns_limit_k_max 24
_diffrn_reflns_limit_k_min -24
_diffrn_reflns_limit_l_max 45
_diffrn_reflns_limit_l_min -45
_diffrn_reflns_number 47156
_diffrn_reflns_theta_full 32.22
_diffrn_reflns_theta_max 32.22
_diffrn_reflns_theta_min 0.74
_exptl_absorpt_coefficient_mu 1.196
_exptl_absorpt_correction_T_max 0.657
_exptl_absorpt_correction_T_min 0.650
_exptl_absorpt_correction_type multi-scan
_exptl_absorpt_process_details multi-scan
_exptl_crystal_colour Green
_exptl_crystal_density_diffrn 1.217
_exptl_crystal_density_method 'not measured'
_exptl_crystal_description Cubic
_exptl_crystal_F_000 10232
_exptl_crystal_size_max 0.36
_exptl_crystal_size_mid 0.36
_exptl_crystal_size_min 0.36
_refine_diff_density_max 1.769
_refine_diff_density_min -2.100
_refine_diff_density_rms 0.203
_refine_ls_extinction_method none
_refine_ls_goodness_of_fit_ref 1.119
_refine_ls_hydrogen_treatment constr
_refine_ls_matrix_type full
_refine_ls_number_parameters 1340
_refine_ls_number_reflns 43930
_refine_ls_number_restraints 0
_refine_ls_restrained_S_all 1.105
_refine_ls_R_factor_all 0.1895
_refine_ls_R_factor_gt 0.1228
_refine_ls_shift/su_max 0.002
_refine_ls_shift/su_mean 0.012
_refine_ls_structure_factor_coef Fsqd
_refine_ls_weighting_details 'calc w=1/[\s^2^(Fo^2^)+(0.0040P)^2^+2.0000P] where P=(Fo^2^+2Fc^2^)/3'
_refine_ls_weighting_scheme calc
_refine_ls_wR_factor_gt 0.2646
_refine_ls_wR_factor_ref 0.2791
_reflns_number_gt 40309
_reflns_number_total 47156
_reflns_threshold_expression >2sigma(I)
_cod_data_source_file ic402673v_si_004.cif
_cod_data_source_block Complex4
_cod_depositor_comments
;
The following automatic conversions were performed:

'_symmetry_cell_setting' value 'Monoclinic' changed to 'monoclinic'
according to
/usr/data/users/saulius/automatic-downloads/current/ACS/lib/dictionaries/cif_core.dic
dictionary named 'cif_core.dic' version 2.4.2 from 2011-04-26.

Automatic conversion script
Id: cif_fix_values 2281 2013-09-26 08:29:07Z andrius 
;
_cod_original_sg_symbol_H-M C2/c
_cod_database_code 4337327

loop_
_symmetry_equiv_pos_as_xyz
'x, y, z'
'-x, y, -z+1/2'
'x+1/2, y+1/2, z'
'-x+1/2, y+1/2, -z+1/2'
'-x, -y, -z'
'x, -y, z-1/2'
'-x+1/2, -y+1/2, -z'
'x+1/2, -y+1/2, z-1/2'

loop_
_atom_site_label
_atom_site_type_symbol
_atom_site_fract_x
_atom_site_fract_y
_atom_site_fract_z
_atom_site_U_iso_or_equiv
_atom_site_adp_type
_atom_site_occupancy
_atom_site_symmetry_multiplicity
_atom_site_calc_flag
_atom_site_refinement_flags
C1 C 0.95013(14) 0.3461(5) 0.9487(3) 0.0402(18) Uani 1 1 d U
C2 C 0.97738(16) 0.3559(7) 0.9559(3) 0.057(2) Uani 1 1 d U
C3 C 0.98969(18) 0.3785(9) 1.0063(4) 0.089(4) Uani 1 1 d U
H3A H 0.9824 0.4282 1.0144 0.133 Uiso 1 1 calc R
H3B H 1.0068 0.3879 1.0102 0.133 Uiso 1 1 calc R
H3C H 0.9876 0.3336 1.0258 0.133 Uiso 1 1 calc R
C4 C 0.93069(13) 0.0906(5) 0.9405(2) 0.0324(15) Uani 1 1 d U
H4A H 0.9356 0.1163 0.9155 0.039 Uiso 1 1 calc R
H4B H 0.9429 0.1038 0.9688 0.039 Uiso 1 1 calc R
C5 C 0.9346(2) -0.1419(6) 0.9650(4) 0.062(3) Uani 1 1 d U
H5 H 0.9385 -0.1769 0.9904 0.074 Uiso 1 1 calc R
C6 C 0.92269(19) -0.1209(6) 0.8853(4) 0.059(2) Uani 1 1 d U
H6 H 0.9184 -0.1422 0.8556 0.071 Uiso 1 1 calc R
C7 C 0.92311(18) -0.0375(6) 0.8912(3) 0.052(2) Uani 1 1 d U
H7 H 0.9188 -0.0032 0.8655 0.062 Uiso 1 1 calc R
C8 C 0.89442(18) -0.0364(5) 1.0609(3) 0.044(2) Uani 1 1 d U
C9 C 0.81297(17) 0.0724(6) 1.0075(4) 0.050(2) Uani 1 1 d U
C10 C 0.77784(18) 0.0109(7) 0.8728(4) 0.063(3) Uani 1 1 d U
C11 C 0.7607(2) -0.0390(8) 0.8332(4) 0.079(3) Uani 1 1 d U
C12 C 0.7338(2) -0.0221(10) 0.8326(5) 0.098(4) Uani 1 1 d U
C13 C 0.82794(15) 0.2148(6) 0.7583(3) 0.0441(19) Uani 1 1 d U
C14 C 0.91181(17) 0.1646(6) 0.8184(3) 0.0426(19) Uani 1 1 d U
C15 C 0.92912(19) 0.1466(8) 0.7882(3) 0.063(3) Uani 1 1 d U
C16 C 0.9133(2) 0.4202(7) 0.8129(3) 0.061(3) Uani 1 1 d U
C17 C 0.8856(3) 0.4220(10) 0.7351(4) 0.118(5) Uani 1 1 d U
H17A H 0.8918 0.3702 0.7270 0.177 Uiso 1 1 calc R
H17B H 0.8794 0.4550 0.7080 0.177 Uiso 1 1 calc R
H17C H 0.8727 0.4110 0.7492 0.177 Uiso 1 1 calc R
C18 C 0.8159(2) 0.2167(8) 0.7064(3) 0.077(3) Uani 1 1 d U
C19 C 0.82026(18) 0.4582(6) 0.8148(3) 0.051(2) Uani 1 1 d U
C20 C 0.8161(2) 0.5478(7) 0.8221(4) 0.063(3) Uani 1 1 d U
C21 C 0.8022(4) 0.5915(9) 0.7818(6) 0.191(9) Uani 1 1 d U
H21A H 0.7983 0.6463 0.7902 0.286 Uiso 1 1 calc R
H21B H 0.7875 0.5615 0.7682 0.286 Uiso 1 1 calc R
H21C H 0.8117 0.5957 0.7600 0.286 Uiso 1 1 calc R
C22 C 0.78574(15) 0.2620(6) 0.8701(3) 0.046(2) Uani 1 1 d U
C23 C 0.90954(16) 0.4483(5) 1.0579(3) 0.046(2) Uani 1 1 d U
C24 C 1.0018(2) -0.0330(9) 1.0803(6) 0.105(5) Uani 1 1 d U
C25 C 0.9992(2) 0.1218(10) 1.0545(5) 0.104(5) Uani 1 1 d U
H25A H 0.9903 0.1087 1.0236 0.155 Uiso 1 1 calc R
H25B H 1.0163 0.1209 1.0571 0.155 Uiso 1 1 calc R
H25C H 0.9946 0.1762 1.0624 0.155 Uiso 1 1 calc R
C26 C 0.9833(2) 0.4247(10) 0.9264(5) 0.113(5) Uani 1 1 d U
H26A H 0.9761 0.4120 0.8947 0.169 Uiso 1 1 calc R
H26B H 1.0007 0.4290 0.9320 0.169 Uiso 1 1 calc R
H26C H 0.9769 0.4766 0.9339 0.169 Uiso 1 1 calc R
C27 C 0.9330(4) 0.1954(10) 1.2023(4) 0.136(6) Uani 1 1 d DU
C28 C 0.9865(2) 0.2717(10) 0.9448(6) 0.114(5) Uani 1 1 d U
H28A H 0.9862 0.2329 0.9688 0.170 Uiso 1 1 calc R
H28B H 1.0028 0.2771 0.9424 0.170 Uiso 1 1 calc R
H28C H 0.9761 0.2517 0.9163 0.170 Uiso 1 1 calc R
C29 C 0.9219(2) 0.2049(6) 1.1505(3) 0.052(2) Uani 1 1 d U
C30 C 0.7462(2) 0.2512(10) 0.8922(6) 0.120(5) Uani 1 1 d U
H30A H 0.7500 0.1933 0.8981 0.180 Uiso 1 1 calc R
H30B H 0.7288 0.2581 0.8814 0.180 Uiso 1 1 calc R
H30C H 0.7523 0.2825 0.9199 0.180 Uiso 1 1 calc R
C31 C 0.9211(2) -0.1543(9) 1.1068(6) 0.108(5) Uani 1 1 d U
H31A H 0.9275 -0.1216 1.1339 0.162 Uiso 1 1 calc R
H31B H 0.9314 -0.1482 1.0866 0.162 Uiso 1 1 calc R
H31C H 0.9206 -0.2119 1.1152 0.162 Uiso 1 1 calc R
C32 C 0.7666(3) -0.1305(9) 0.8430(6) 0.129(6) Uani 1 1 d U
H32A H 0.7839 -0.1386 0.8498 0.194 Uiso 1 1 calc R
H32B H 0.7587 -0.1631 0.8167 0.194 Uiso 1 1 calc R
H32C H 0.7611 -0.1478 0.8688 0.194 Uiso 1 1 calc R
C33 C 0.8948(2) -0.1238(7) 1.0821(4) 0.070(3) Uani 1 1 d U
C34 C 0.7651(2) -0.0118(10) 0.7864(5) 0.108(4) Uani 1 1 d U
H34A H 0.7819 -0.0211 0.7873 0.162 Uiso 1 1 calc R
H34B H 0.7613 0.0463 0.7813 0.162 Uiso 1 1 calc R
H34C H 0.7548 -0.0439 0.7620 0.162 Uiso 1 1 calc R
C35 C 0.8066(2) 0.0660(9) 1.0870(4) 0.090(4) Uani 1 1 d U
H35A H 0.8205 0.0301 1.0971 0.136 Uiso 1 1 calc R
H35B H 0.7950 0.0534 1.1037 0.136 Uiso 1 1 calc R
H35C H 0.8117 0.1230 1.0922 0.136 Uiso 1 1 calc R
C36 C 0.8106(2) 0.3485(10) 1.1014(6) 0.121(6) Uani 1 1 d U
H36A H 0.8101 0.2892 1.1053 0.181 Uiso 1 1 calc R
H36B H 0.8110 0.3608 1.0705 0.181 Uiso 1 1 calc R
H36C H 0.7964 0.3734 1.1071 0.181 Uiso 1 1 calc R
C37 C 0.79493(19) 0.0524(8) 1.0356(4) 0.071(3) Uani 1 1 d U
C38 C 0.9548(4) 0.1409(14) 1.2168(5) 0.160(8) Uani 1 1 d U
C39 C 0.75834(17) 0.2833(7) 0.8547(5) 0.074(3) Uani 1 1 d U
C40 C 0.9189(2) 0.5329(7) 1.0815(4) 0.077(3) Uani 1 1 d U
C41 C 0.8444(2) -0.1135(7) 0.7776(5) 0.085(3) Uani 1 1 d U
C42 C 0.7880(3) -0.0407(9) 1.0274(6) 0.117(5) Uani 1 1 d U
H42A H 0.7861 -0.0542 0.9957 0.175 Uiso 1 1 calc R
H42B H 0.7730 -0.0510 1.0350 0.175 Uiso 1 1 calc R
H42C H 0.8006 -0.0746 1.0463 0.175 Uiso 1 1 calc R
C43 C 0.8327(2) 0.3825(8) 1.1339(4) 0.069(3) Uani 1 1 d U
C44 C 0.8619(3) -0.1797(9) 0.7750(6) 0.123(6) Uani 1 1 d U
H44A H 0.8755 -0.1778 0.8019 0.185 Uiso 1 1 calc R
H44B H 0.8676 -0.1714 0.7482 0.185 Uiso 1 1 calc R
H44C H 0.8540 -0.2330 0.7731 0.185 Uiso 1 1 calc R
C45 C 0.81955(16) 0.4116(5) 0.9863(3) 0.046(2) Uani 1 1 d U
C46 C 0.7475(3) 0.2415(13) 0.8076(6) 0.161(8) Uani 1 1 d U
H46A H 0.7568 0.2573 0.7868 0.241 Uiso 1 1 calc R
H46B H 0.7309 0.2591 0.7954 0.241 Uiso 1 1 calc R
H46C H 0.7480 0.1820 0.8112 0.241 Uiso 1 1 calc R
C47 C 0.8257(3) -0.0922(10) 0.7325(6) 0.140(6) Uani 1 1 d U
H47A H 0.8339 -0.0700 0.7112 0.209 Uiso 1 1 calc R
H47B H 0.8144 -0.0515 0.7380 0.209 Uiso 1 1 calc R
H47C H 0.8169 -0.1417 0.7198 0.209 Uiso 1 1 calc R
C48 C 0.8316(3) -0.1427(10) 0.8126(6) 0.135(6) Uani 1 1 d U
H48A H 0.8197 -0.1839 0.7989 0.202 Uiso 1 1 calc R
H48B H 0.8238 -0.0962 0.8226 0.202 Uiso 1 1 calc R
H48C H 0.8433 -0.1665 0.8384 0.202 Uiso 1 1 calc R
C49 C 0.8858(3) -0.1859(8) 1.0422(7) 0.159(7) Uani 1 1 d U
H49A H 0.8840 -0.2401 1.0543 0.238 Uiso 1 1 calc R
H49B H 0.8975 -0.1887 1.0246 0.238 Uiso 1 1 calc R
H49C H 0.8704 -0.1676 1.0229 0.238 Uiso 1 1 calc R
C50 C 0.8975(4) 0.5521(10) 0.7789(6) 0.169(8) Uani 1 1 d U
H50A H 0.8836 0.5458 0.7907 0.253 Uiso 1 1 calc R
H50B H 0.8932 0.5849 0.7514 0.253 Uiso 1 1 calc R
H50C H 0.9103 0.5794 0.8014 0.253 Uiso 1 1 calc R
C51 C 0.8164(3) 0.7278(9) 0.9701(8) 0.162(7) Uani 1 1 d U
H51A H 0.8136 0.7109 0.9387 0.243 Uiso 1 1 calc R
H51B H 0.8334 0.7223 0.9856 0.243 Uiso 1 1 calc R
H51C H 0.8116 0.7849 0.9713 0.243 Uiso 1 1 calc R
C52 C 0.8265(4) 0.1553(12) 0.6804(5) 0.160(8) Uani 1 1 d U
H52A H 0.8430 0.1435 0.6971 0.241 Uiso 1 1 calc R
H52B H 0.8262 0.1780 0.6509 0.241 Uiso 1 1 calc R
H52C H 0.8171 0.1048 0.6764 0.241 Uiso 1 1 calc R
C53 C 0.9020(4) 0.5724(10) 1.1069(6) 0.146(7) Uani 1 1 d U
H53A H 0.9111 0.6111 1.1293 0.219 Uiso 1 1 calc R
H53B H 0.8953 0.5297 1.1220 0.219 Uiso 1 1 calc R
H53C H 0.8891 0.6012 1.0854 0.219 Uiso 1 1 calc R
C54 C 0.9277(6) 0.2149(17) 0.7581(9) 0.256(13) Uani 1 1 d U
C55 C 0.9279(5) 0.0650(14) 0.7712(10) 0.240(12) Uani 1 1 d U
C56 C 0.9532(3) 0.1552(19) 0.8120(6) 0.222(10) Uani 1 1 d U
H56A H 0.9626 0.1117 0.8032 0.333 Uiso 1 1 calc R
H56B H 0.9548 0.1515 0.8443 0.333 Uiso 1 1 calc R
H56C H 0.9591 0.2084 0.8052 0.333 Uiso 1 1 calc R
C57 C 0.8112(5) 0.7022(11) 1.0411(8) 0.213(10) Uani 1 1 d U
H57A H 0.8086 0.7610 1.0431 0.319 Uiso 1 1 calc R
H57B H 0.8283 0.6903 1.0521 0.319 Uiso 1 1 calc R
H57C H 0.8026 0.6729 1.0596 0.319 Uiso 1 1 calc R
C58 C 0.7763(3) 0.6965(11) 0.9723(9) 0.169(8) Uani 1 1 d U
C59 C 0.8016(6) 0.5540(12) 0.8556(9) 0.257(12) Uani 1 1 d U
H59A H 0.8122 0.5667 0.8854 0.386 Uiso 1 1 calc R
H59B H 0.7935 0.5020 0.8569 0.386 Uiso 1 1 calc R
H59C H 0.7897 0.5975 0.8464 0.386 Uiso 1 1 calc R
C60 C 0.8374(3) 0.5935(10) 0.8387(10) 0.230(11) Uani 1 1 d U
H60A H 0.8495 0.5750 0.8240 0.345 Uiso 1 1 calc R
H60B H 0.8434 0.5854 0.8712 0.345 Uiso 1 1 calc R
H60C H 0.8341 0.6516 0.8323 0.345 Uiso 1 1 calc R
C61 C 0.8343(4) 0.360(2) 1.1816(7) 0.248(12) Uani 1 1 d U
H61A H 0.8268 0.4033 1.1952 0.372 Uiso 1 1 calc R
H61B H 0.8511 0.3549 1.1985 0.372 Uiso 1 1 calc R
H61C H 0.8260 0.3085 1.1823 0.372 Uiso 1 1 calc R
C62 C 0.8312(4) 0.4764(10) 1.1297(9) 0.189(9) Uani 1 1 d U
H62A H 0.8232 0.4982 1.1514 0.284 Uiso 1 1 calc R
H62B H 0.8221 0.4914 1.0992 0.284 Uiso 1 1 calc R
H62C H 0.8473 0.4993 1.1360 0.284 Uiso 1 1 calc R
C63 C 0.8181(5) 0.3037(11) 0.6867(6) 0.190(9) Uani 1 1 d U
H63A H 0.8346 0.3127 0.6855 0.286 Uiso 1 1 calc R
H63B H 0.8137 0.3452 0.7059 0.286 Uiso 1 1 calc R
H63C H 0.8073 0.3076 0.6563 0.286 Uiso 1 1 calc R
C64 C 0.7889(3) 0.2032(18) 0.7004(7) 0.211(10) Uani 1 1 d U
H64A H 0.7799 0.2472 0.6820 0.317 Uiso 1 1 calc R
H64B H 0.7857 0.2030 0.7299 0.317 Uiso 1 1 calc R
H64C H 0.7841 0.1507 0.6855 0.317 Uiso 1 1 calc R
C65 C 0.9184(6) 0.214(3) 1.2322(7) 0.285(14) Uani 1 1 d U
C66 C 0.9444(6) 0.2849(14) 1.2188(9) 0.276(14) Uani 1 1 d DU
H66A H 0.9426 0.3206 1.1927 0.413 Uiso 1 1 calc R
H66B H 0.9614 0.2789 1.2343 0.413 Uiso 1 1 calc R
H66C H 0.9361 0.3088 1.2394 0.413 Uiso 1 1 calc R
C67 C 0.9023(3) -0.2998(9) 0.8997(9) 0.202(10) Uani 1 1 d U
H67A H 0.9024 -0.3594 0.8970 0.303 Uiso 1 1 calc R
H67B H 0.8941 -0.2757 0.8707 0.303 Uiso 1 1 calc R
H67C H 0.8941 -0.2842 0.9223 0.303 Uiso 1 1 calc R
C68 C 0.9392(3) -0.3190(8) 0.9557(6) 0.120(5) Uani 1 1 d U
H68A H 0.9306 -0.3111 0.9785 0.180 Uiso 1 1 calc R
H68B H 0.9557 -0.3004 0.9675 0.180 Uiso 1 1 calc R
H68C H 0.9391 -0.3771 0.9480 0.180 Uiso 1 1 calc R
C69 C 0.9432(5) -0.2970(11) 0.8819(8) 0.210(10) Uani 1 1 d U
H69A H 0.9528 -0.3447 0.8950 0.315 Uiso 1 1 calc R
H69B H 0.9539 -0.2520 0.8793 0.315 Uiso 1 1 calc R
H69C H 0.9330 -0.3109 0.8521 0.315 Uiso 1 1 calc R
C70 C 0.9288(4) 0.4815(16) 0.7488(6) 0.188(9) Uani 1 1 d U
H70A H 0.9408 0.5149 0.7697 0.282 Uiso 1 1 calc R
H70B H 0.9238 0.5090 0.7196 0.282 Uiso 1 1 calc R
H70C H 0.9357 0.4281 0.7452 0.282 Uiso 1 1 calc R
C71 C 0.9410(4) 0.5125(15) 1.1223(8) 0.228(11) Uani 1 1 d U
H71A H 0.9542 0.4929 1.1111 0.342 Uiso 1 1 calc R
H71B H 0.9366 0.4700 1.1409 0.342 Uiso 1 1 calc R
H71C H 0.9460 0.5617 1.1405 0.342 Uiso 1 1 calc R
C72 C 0.9251(5) 0.5879(10) 1.0504(7) 0.214(10) Uani 1 1 d U
H72A H 0.9108 0.6024 1.0267 0.321 Uiso 1 1 calc R
H72B H 0.9367 0.5616 1.0369 0.321 Uiso 1 1 calc R
H72C H 0.9322 0.6374 1.0663 0.321 Uiso 1 1 calc R
C73 C 0.8794(3) -0.1274(13) 1.1135(8) 0.185(9) Uani 1 1 d U
H73A H 0.8840 -0.0836 1.1358 0.278 Uiso 1 1 calc R
H73B H 0.8815 -0.1803 1.1289 0.278 Uiso 1 1 calc R
H73C H 0.8627 -0.1207 1.0966 0.278 Uiso 1 1 calc R
C74 C 0.8557(2) 0.3534(9) 1.1231(5) 0.091(4) Uani 1 1 d U
C75 C 0.7907(2) 0.5251(7) 0.9789(5) 0.088(4) Uani 1 1 d U
H75 H 0.7745 0.5416 0.9721 0.105 Uiso 1 1 calc R
C76 C 0.79632(18) 0.4418(7) 0.9764(5) 0.076(4) Uani 1 1 d U
H76 H 0.7835 0.4041 0.9674 0.092 Uiso 1 1 calc R
C77 C 0.83740(17) 0.4696(6) 0.9990(4) 0.059(3) Uani 1 1 d U
H77 H 0.8536 0.4529 1.0064 0.071 Uiso 1 1 calc R
C78 C 0.8319(2) 0.5531(7) 1.0011(5) 0.077(3) Uani 1 1 d U
H78 H 0.8447 0.5911 1.0096 0.093 Uiso 1 1 calc R
C79 C 0.8083(2) 0.5825(7) 0.9910(4) 0.068(3) Uani 1 1 d U
C80 C 0.82404(14) 0.3196(5) 0.9862(3) 0.0366(16) Uani 1 1 d U
H80A H 0.8093 0.2934 0.9677 0.044 Uiso 1 1 calc R
H80B H 0.8266 0.2995 1.0173 0.044 Uiso 1 1 calc R
C81 C 0.7720(2) 0.1050(11) 1.0192(5) 0.110(5) Uani 1 1 d U
H81A H 0.7762 0.1630 1.0226 0.165 Uiso 1 1 calc R
H81B H 0.7609 0.0921 1.0371 0.165 Uiso 1 1 calc R
H81C H 0.7644 0.0931 0.9875 0.165 Uiso 1 1 calc R
C82 C 0.9060(3) 0.4689(9) 0.7686(4) 0.084(3) Uani 1 1 d U
C83 C 0.8021(3) 0.6749(8) 0.9928(6) 0.100(4) Uani 1 1 d U
C84 C 0.89164(18) 0.4721(5) 0.9200(3) 0.054(2) Uani 1 1 d U
H84A H 0.9084 0.4862 0.9235 0.081 Uiso 1 1 calc R
H84B H 0.8860 0.4994 0.9434 0.081 Uiso 1 1 calc R
H84C H 0.8820 0.4899 0.8903 0.081 Uiso 1 1 calc R
C85 C 0.92842(18) -0.1761(6) 0.9219(4) 0.053(2) Uani 1 1 d U
C86 C 0.92967(13) -0.0017(5) 0.9340(3) 0.0318(15) Uani 1 1 d U
C87 C 0.9271(2) -0.2700(7) 0.9136(5) 0.076(3) Uani 1 1 d U
C88 C 0.93531(19) -0.0567(6) 0.9715(3) 0.052(2) Uani 1 1 d U
H88 H 0.9395 -0.0354 1.0012 0.063 Uiso 1 1 calc R
C89 C 0.99334(17) 0.0581(7) 1.0868(4) 0.063(3) Uani 1 1 d U
C90 C 0.96574(16) 0.0601(6) 1.0816(3) 0.048(2) Uani 1 1 d U
C91 C 1.0067(2) 0.0811(10) 1.1378(5) 0.098(4) Uani 1 1 d U
H91A H 1.0234 0.0945 1.1402 0.147 Uiso 1 1 calc R
H91B H 1.0060 0.0345 1.1573 0.147 Uiso 1 1 calc R
H91C H 0.9988 0.1282 1.1471 0.147 Uiso 1 1 calc R
C92 C 0.8581(2) -0.0299(7) 0.7932(4) 0.064(3) Uani 1 1 d U
C93 C 0.7548(2) 0.3786(8) 0.8498(6) 0.099(4) Uani 1 1 d U
H93A H 0.7649 0.4056 0.8765 0.149 Uiso 1 1 calc R
H93B H 0.7380 0.3921 0.8468 0.149 Uiso 1 1 calc R
H93C H 0.7593 0.3974 0.8231 0.149 Uiso 1 1 calc R
C94 C 0.84586(19) -0.0525(6) 0.9332(4) 0.057(2) Uani 1 1 d U
H94A H 0.8407 -0.0723 0.9590 0.086 Uiso 1 1 calc R
H94B H 0.8609 -0.0790 0.9330 0.086 Uiso 1 1 calc R
H94C H 0.8337 -0.0656 0.9054 0.086 Uiso 1 1 calc R
Ni1 Ni 0.888944(18) 0.28355(6) 1.06862(3) 0.0324(2) Uani 1 1 d .
Ni2 Ni 0.907089(17) 0.32237(6) 0.98683(3) 0.0293(2) Uani 1 1 d .
Ni3 Ni 0.902410(17) 0.29837(6) 0.88269(3) 0.0316(2) Uani 1 1 d .
Ni4 Ni 0.915148(17) 0.13175(6) 1.05738(3) 0.0301(2) Uani 1 1 d .
Ni5 Ni 0.864070(17) 0.09466(6) 1.00288(3) 0.0308(2) Uani 1 1 d .
Ni6 Ni 0.820504(17) 0.12364(6) 0.91499(3) 0.0350(2) Uani 1 1 d .
Ni7 Ni 0.834208(17) 0.28450(6) 0.85325(3) 0.0322(2) Uani 1 1 d .
Ni8 Ni 0.863530(17) 0.13800(6) 0.83963(3) 0.0321(2) Uani 1 1 d .
O1 O 0.93628(10) 0.3482(4) 0.90755(19) 0.0471(15) Uani 1 1 d .
O2 O 0.94220(10) 0.3383(4) 0.98360(18) 0.0421(13) Uani 1 1 d .
O3 O 0.89744(8) 0.1079(3) 0.98896(16) 0.0286(10) Uani 1 1 d .
O4 O 0.91283(10) 0.0093(3) 1.07470(19) 0.0412(13) Uani 1 1 d .
O5 O 0.87511(10) -0.0178(4) 1.0322(2) 0.0445(14) Uani 1 1 d .
O6 O 0.83486(9) 0.0783(4) 1.02823(19) 0.0455(15) Uani 1 1 d .
O7 O 0.80501(10) 0.0795(4) 0.9644(2) 0.0497(15) Uani 1 1 d .
O8 O 0.84655(9) 0.1897(3) 0.96175(16) 0.0295(10) Uani 1 1 d .
O9 O 0.82219(11) 0.2726(4) 0.78100(19) 0.0494(15) Uani 1 1 d .
O10 O 0.84312(11) 0.1584(4) 0.77334(19) 0.0529(17) Uani 1 1 d .
O11 O 0.89241(11) 0.1229(4) 0.81184(19) 0.0457(14) Uani 1 1 d .
O12 O 0.91842(10) 0.2211(4) 0.84679(19) 0.0440(14) Uani 1 1 d .
O13 O 0.87430(16) -0.0105(5) 0.7718(3) 0.085(3) Uani 1 1 d .
O14 O 0.80570(14) 0.4250(5) 0.7770(2) 0.070(2) Uani 1 1 d .
O15 O 0.84805(9) 0.3235(3) 0.91933(16) 0.0339(11) Uani 1 1 d .
O16 O 0.79937(10) 0.3031(4) 0.8517(2) 0.0474(15) Uani 1 1 d .
O17 O 0.79173(10) 0.2031(4) 0.8976(2) 0.0487(15) Uani 1 1 d .
O18 O 0.92994(10) 0.1522(4) 1.12626(18) 0.0422(13) Uani 1 1 d .
O19 O 0.90666(11) 0.2585(4) 1.1368(2) 0.0469(14) Uani 1 1 d .
O20 O 0.95901(12) -0.0010(5) 1.1060(2) 0.0645(19) Uani 1 1 d .
O21 O 0.91193(11) 0.4332(4) 1.02030(19) 0.0469(15) Uani 1 1 d .
O22 O 0.89959(12) 0.4032(4) 1.0827(2) 0.0493(15) Uani 1 1 d .
O23 O 0.85745(11) 0.3124(4) 1.09112(19) 0.0467(15) Uani 1 1 d .
O24 O 0.8753(2) 0.3719(17) 1.1562(7) 0.359(18) Uani 1 1 d .
O25 O 0.79709(11) 0.0379(4) 0.8693(2) 0.0537(16) Uani 1 1 d .
O26 O 0.76957(14) 0.0155(6) 0.9084(3) 0.092(3) Uani 1 1 d .
O27 O 0.89798(12) 0.3834(4) 0.8275(2) 0.0550(17) Uani 1 1 d .
O28 O 0.93628(14) 0.4237(6) 0.8350(3) 0.088(3) Uani 1 1 d .
O29 O 0.83579(11) 0.4169(4) 0.8406(2) 0.0470(14) Uani 1 1 d .
O30 O 0.87328(8) 0.3080(3) 1.00009(16) 0.0297(11) Uani 1 1 d .
O31 O 0.88039(9) 0.1617(3) 1.05891(17) 0.0331(11) Uani 1 1 d .
O32 O 0.91844(9) 0.2537(3) 1.04471(17) 0.0318(11) Uani 1 1 d .
O33 O 0.88940(10) 0.3836(3) 0.92404(17) 0.0356(12) Uani 1 1 d .
O34 O 0.90354(9) 0.2291(3) 0.94025(15) 0.0294(11) Uani 1 1 d .
O35 O 0.88146(8) 0.0984(3) 0.90392(16) 0.0299(11) Uani 1 1 d .
O36 O 0.95153(10) 0.1073(4) 1.05738(18) 0.0409(13) Uani 1 1 d .
O37 O 0.86885(9) 0.2632(3) 0.84833(17) 0.0331(11) Uani 1 1 d .
O38 O 0.85362(11) 0.0108(4) 0.8234(2) 0.0485(15) Uani 1 1 d .
O39 O 0.84929(10) 0.0359(3) 0.93670(19) 0.0373(12) Uani 1 1 d .
O40 O 0.83273(9) 0.1578(3) 0.86108(18) 0.0353(12) Uani 1 1 d .
P1 P 0.84936(3) 0.28321(12) 0.96524(6) 0.0273(4) Uani 1 1 d .
P2 P 0.90161(3) 0.13438(11) 0.94301(6) 0.0255(4) Uani 1 1 d .

loop_
_atom_site_aniso_label
_atom_site_aniso_U_11
_atom_site_aniso_U_22
_atom_site_aniso_U_33
_atom_site_aniso_U_23
_atom_site_aniso_U_13
_atom_site_aniso_U_12
C1 0.032(4) 0.043(5) 0.045(5) -0.002(4) 0.010(3) -0.013(3)
C2 0.027(4) 0.083(7) 0.061(5) 0.004(5) 0.011(4) -0.014(4)
C3 0.034(5) 0.146(12) 0.081(6) -0.006(7) 0.007(5) -0.021(7)
C4 0.032(4) 0.036(4) 0.028(3) 0.001(3) 0.008(3) 0.002(3)
C5 0.079(7) 0.042(4) 0.064(5) 0.010(4) 0.018(5) 0.008(5)
C6 0.072(7) 0.047(4) 0.058(5) -0.006(4) 0.016(5) 0.011(5)
C7 0.069(6) 0.044(4) 0.040(4) -0.004(3) 0.012(4) 0.000(4)
C8 0.065(6) 0.038(4) 0.033(4) 0.007(3) 0.019(4) 0.001(4)
C9 0.045(5) 0.045(5) 0.072(6) 0.000(4) 0.036(5) 0.000(4)
C10 0.036(5) 0.067(6) 0.076(6) -0.001(5) -0.005(5) -0.011(5)
C11 0.050(6) 0.087(7) 0.089(7) -0.031(6) 0.002(6) -0.020(6)
C12 0.044(5) 0.139(11) 0.097(9) -0.035(9) -0.003(5) -0.029(6)
C13 0.037(4) 0.054(5) 0.034(4) -0.003(4) -0.002(3) 0.008(4)
C14 0.051(5) 0.049(5) 0.028(4) 0.000(3) 0.010(3) 0.011(4)
C15 0.056(5) 0.097(7) 0.045(5) -0.015(5) 0.030(4) -0.003(6)
C16 0.073(7) 0.076(7) 0.041(5) 0.011(4) 0.026(4) -0.022(5)
C17 0.158(12) 0.132(11) 0.047(6) 0.032(7) -0.001(7) -0.029(10)
C18 0.091(7) 0.102(8) 0.024(4) -0.013(5) -0.008(5) 0.022(7)
C19 0.058(6) 0.048(5) 0.049(5) 0.006(4) 0.016(4) 0.005(4)
C20 0.066(7) 0.051(5) 0.071(7) 0.011(5) 0.014(5) 0.007(5)
C21 0.32(2) 0.064(9) 0.114(11) -0.004(8) -0.077(12) 0.057(13)
C22 0.024(4) 0.048(5) 0.062(6) -0.008(4) 0.006(4) 0.000(3)
C23 0.048(5) 0.031(4) 0.048(5) -0.004(3) -0.003(4) -0.011(4)
C24 0.061(8) 0.100(8) 0.160(14) -0.013(8) 0.041(9) 0.018(7)
C25 0.040(6) 0.145(11) 0.130(10) 0.045(10) 0.031(7) -0.002(7)
C26 0.053(7) 0.168(11) 0.109(9) 0.049(10) 0.008(7) -0.060(8)
C27 0.244(17) 0.123(11) 0.032(5) -0.016(7) 0.023(7) 0.093(10)
C28 0.046(7) 0.135(9) 0.158(14) -0.032(9) 0.023(8) 0.019(7)
C29 0.083(7) 0.047(5) 0.031(4) 0.001(4) 0.023(4) 0.001(5)
C30 0.047(7) 0.121(11) 0.212(14) 0.019(10) 0.069(9) 0.006(7)
C31 0.074(7) 0.090(10) 0.149(13) 0.048(9) 0.013(7) 0.001(7)
C32 0.110(11) 0.083(7) 0.175(15) -0.037(8) 0.007(11) -0.024(7)
C33 0.065(6) 0.055(6) 0.086(7) 0.034(5) 0.015(5) 0.001(5)
C34 0.072(8) 0.152(13) 0.091(7) -0.041(8) 0.005(7) -0.024(9)
C35 0.077(8) 0.138(12) 0.073(6) 0.000(7) 0.050(5) -0.006(7)
C36 0.052(6) 0.149(13) 0.183(13) -0.066(12) 0.071(7) -0.024(8)
C37 0.041(5) 0.101(8) 0.080(6) -0.018(6) 0.031(5) -0.022(5)
C38 0.200(17) 0.191(16) 0.051(8) -0.024(10) -0.031(9) 0.075(14)
C39 0.026(5) 0.073(6) 0.116(8) -0.002(6) 0.008(5) 0.014(5)
C40 0.097(9) 0.066(7) 0.071(7) -0.029(5) 0.026(6) -0.032(6)
C41 0.091(9) 0.055(7) 0.102(8) -0.042(6) 0.015(6) -0.005(5)
C42 0.104(11) 0.121(8) 0.148(13) -0.012(9) 0.075(10) -0.065(8)
C43 0.077(6) 0.086(7) 0.061(6) -0.013(5) 0.046(5) 0.008(6)
C44 0.124(12) 0.079(8) 0.160(15) -0.048(10) 0.026(9) 0.011(8)
C45 0.042(4) 0.041(4) 0.062(5) -0.014(4) 0.023(4) 0.001(3)
C46 0.056(8) 0.217(17) 0.171(12) -0.103(14) -0.035(8) 0.034(11)
C47 0.128(13) 0.106(12) 0.140(11) -0.025(9) -0.041(9) -0.030(9)
C48 0.172(16) 0.090(11) 0.160(12) -0.054(9) 0.076(11) -0.056(10)
C49 0.169(16) 0.039(6) 0.214(15) -0.005(9) -0.042(11) -0.016(9)
C50 0.31(2) 0.084(9) 0.101(12) 0.033(7) 0.044(14) 0.022(11)
C51 0.159(14) 0.062(8) 0.30(2) 0.017(12) 0.115(17) -0.003(10)
C52 0.240(18) 0.180(14) 0.047(7) -0.012(9) 0.015(10) 0.119(15)
C53 0.209(15) 0.114(13) 0.138(14) -0.078(11) 0.085(12) -0.034(11)
C54 0.38(3) 0.260(17) 0.24(2) 0.156(17) 0.273(19) 0.18(2)
C55 0.32(2) 0.169(12) 0.36(3) -0.136(15) 0.31(2) -0.086(15)
C56 0.062(7) 0.51(3) 0.110(12) -0.101(15) 0.045(7) -0.005(13)
C57 0.36(3) 0.098(13) 0.171(13) -0.053(11) 0.051(14) 0.079(17)
C58 0.114(10) 0.092(12) 0.31(2) 0.004(15) 0.080(12) 0.039(9)
C59 0.49(3) 0.091(13) 0.32(2) -0.014(15) 0.32(3) 0.039(17)
C60 0.083(10) 0.078(10) 0.45(3) -0.094(16) -0.055(12) 0.011(7)
C61 0.185(19) 0.48(3) 0.117(10) 0.124(17) 0.102(10) 0.07(2)
C62 0.158(17) 0.082(8) 0.28(2) -0.032(11) -0.027(17) 0.031(9)
C63 0.35(2) 0.119(10) 0.072(10) 0.033(9) 0.005(15) 0.033(14)
C64 0.082(8) 0.39(3) 0.126(15) -0.060(17) -0.039(8) -0.011(13)
C65 0.26(2) 0.54(4) 0.068(10) 0.03(2) 0.070(15) 0.15(2)
C66 0.37(3) 0.180(15) 0.19(2) -0.087(18) -0.08(2) 0.023(16)
C67 0.101(9) 0.058(9) 0.39(3) 0.002(14) -0.038(11) -0.015(8)
C68 0.141(13) 0.057(7) 0.146(11) 0.013(8) 0.011(9) 0.021(9)
C69 0.38(3) 0.088(12) 0.25(2) -0.041(13) 0.24(2) -0.005(16)
C70 0.164(13) 0.32(2) 0.097(12) 0.082(15) 0.069(10) -0.052(14)
C71 0.185(16) 0.20(2) 0.216(19) -0.083(13) -0.090(14) -0.024(14)
C72 0.46(3) 0.090(11) 0.154(13) -0.071(8) 0.185(16) -0.154(15)
C73 0.163(15) 0.188(18) 0.26(2) 0.132(13) 0.150(16) 0.031(13)
C74 0.044(5) 0.133(11) 0.103(9) -0.067(9) 0.032(6) -0.023(6)
C75 0.048(6) 0.066(6) 0.153(13) -0.013(8) 0.034(7) 0.018(4)
C76 0.036(5) 0.054(5) 0.139(11) -0.019(7) 0.024(6) 0.000(4)
C77 0.035(5) 0.049(5) 0.092(8) -0.012(5) 0.013(5) -0.001(4)
C78 0.064(6) 0.046(5) 0.119(10) -0.019(6) 0.021(7) -0.015(4)
C79 0.073(6) 0.054(5) 0.087(8) -0.010(5) 0.037(6) 0.004(4)
C80 0.032(4) 0.043(4) 0.036(4) -0.004(3) 0.010(3) 0.005(3)
C81 0.047(6) 0.193(13) 0.103(9) -0.030(10) 0.041(6) 0.014(7)
C82 0.107(9) 0.090(8) 0.059(6) 0.029(6) 0.030(6) -0.012(7)
C83 0.110(9) 0.062(6) 0.148(11) -0.012(8) 0.070(9) 0.008(6)
C84 0.055(6) 0.039(5) 0.065(6) 0.002(4) 0.011(5) -0.004(4)
C85 0.052(6) 0.044(4) 0.063(5) 0.000(3) 0.015(5) 0.001(4)
C86 0.028(4) 0.036(4) 0.034(4) 0.005(3) 0.012(3) 0.008(3)
C87 0.086(8) 0.046(5) 0.093(8) -0.004(5) 0.019(6) 0.003(5)
C88 0.077(7) 0.040(4) 0.041(4) 0.002(3) 0.018(5) 0.001(4)
C89 0.034(5) 0.088(7) 0.068(6) 0.011(5) 0.016(4) 0.008(5)
C90 0.041(4) 0.057(6) 0.049(5) -0.003(4) 0.018(4) -0.001(4)
C91 0.057(7) 0.136(12) 0.092(7) -0.015(7) 0.006(6) 0.003(8)
C92 0.056(6) 0.063(6) 0.066(7) -0.015(5) 0.005(5) 0.001(5)
C93 0.057(7) 0.087(7) 0.159(14) 0.016(7) 0.037(8) 0.031(6)
C94 0.060(6) 0.051(6) 0.060(6) -0.008(5) 0.014(5) -0.004(5)
Ni1 0.0385(6) 0.0332(5) 0.0266(4) -0.0034(4) 0.0106(4) -0.0002(4)
Ni2 0.0315(5) 0.0301(5) 0.0263(4) -0.0001(4) 0.0080(4) -0.0032(4)
Ni3 0.0304(5) 0.0396(5) 0.0254(4) 0.0033(4) 0.0085(4) -0.0025(4)
Ni4 0.0306(5) 0.0335(5) 0.0267(4) 0.0005(4) 0.0085(4) -0.0001(4)
Ni5 0.0277(5) 0.0329(5) 0.0326(5) 0.0000(4) 0.0098(4) -0.0036(4)
Ni6 0.0248(5) 0.0409(6) 0.0382(5) -0.0039(4) 0.0068(4) -0.0036(4)
Ni7 0.0293(5) 0.0379(5) 0.0278(5) -0.0015(4) 0.0049(4) 0.0038(4)
Ni8 0.0313(5) 0.0365(5) 0.0262(4) -0.0044(4) 0.0040(4) 0.0031(4)
O1 0.040(3) 0.069(4) 0.032(3) 0.005(3) 0.011(2) -0.015(3)
O2 0.036(3) 0.057(4) 0.036(3) 0.000(3) 0.015(2) -0.007(3)
O3 0.024(2) 0.033(3) 0.032(3) 0.001(2) 0.012(2) 0.005(2)
O4 0.038(3) 0.041(3) 0.046(3) 0.002(3) 0.013(3) -0.006(3)
O5 0.038(3) 0.041(3) 0.052(4) 0.002(3) 0.007(3) -0.006(3)
O6 0.020(3) 0.075(4) 0.045(3) 0.001(3) 0.015(2) -0.005(3)
O7 0.034(3) 0.076(5) 0.041(3) -0.003(3) 0.014(3) -0.013(3)
O8 0.034(3) 0.030(3) 0.026(2) -0.0006(19) 0.011(2) -0.001(2)
O9 0.048(4) 0.057(4) 0.036(3) -0.004(3) -0.001(3) 0.015(3)
O10 0.052(4) 0.067(4) 0.031(3) -0.018(3) -0.002(3) 0.016(3)
O11 0.048(4) 0.056(4) 0.041(3) -0.007(3) 0.025(3) -0.002(3)
O12 0.033(3) 0.061(4) 0.041(3) -0.001(3) 0.015(2) -0.002(3)
O13 0.084(6) 0.085(6) 0.091(6) -0.037(5) 0.034(5) -0.005(5)
O14 0.073(5) 0.074(5) 0.047(4) -0.002(4) -0.008(3) 0.019(4)
O15 0.033(3) 0.045(3) 0.024(2) 0.005(2) 0.008(2) -0.003(2)
O16 0.032(3) 0.056(4) 0.054(4) 0.000(3) 0.011(3) 0.007(3)
O17 0.036(3) 0.058(4) 0.054(4) -0.001(3) 0.015(3) 0.004(3)
O18 0.049(4) 0.045(3) 0.030(3) 0.005(2) 0.008(2) 0.002(3)
O19 0.050(4) 0.052(4) 0.042(3) -0.004(3) 0.017(3) 0.009(3)
O20 0.052(4) 0.072(5) 0.072(5) 0.022(4) 0.021(4) 0.021(4)
O21 0.065(4) 0.044(3) 0.034(3) -0.006(3) 0.018(3) -0.006(3)
O22 0.062(4) 0.045(3) 0.039(3) -0.006(3) 0.012(3) 0.003(3)
O23 0.049(4) 0.060(4) 0.037(3) -0.015(3) 0.022(3) 0.004(3)
O24 0.076(9) 0.67(4) 0.34(2) -0.40(3) 0.083(12) -0.096(16)
O25 0.042(4) 0.057(4) 0.056(4) -0.005(3) 0.004(3) -0.018(3)
O26 0.057(5) 0.138(8) 0.081(6) -0.024(6) 0.021(4) -0.035(5)
O27 0.055(4) 0.065(4) 0.041(3) 0.015(3) 0.005(3) -0.014(3)
O28 0.058(5) 0.140(8) 0.066(5) 0.042(5) 0.017(4) -0.031(5)
O29 0.054(4) 0.043(3) 0.042(3) 0.002(3) 0.010(3) 0.009(3)
O30 0.025(3) 0.035(3) 0.029(2) -0.005(2) 0.007(2) -0.001(2)
O31 0.024(3) 0.037(3) 0.038(3) -0.005(2) 0.009(2) -0.003(2)
O32 0.026(3) 0.033(3) 0.037(3) -0.002(2) 0.009(2) 0.002(2)
O33 0.043(3) 0.031(3) 0.035(3) 0.006(2) 0.014(2) 0.001(2)
O34 0.038(3) 0.033(3) 0.019(2) 0.0021(19) 0.010(2) 0.001(2)
O35 0.024(3) 0.033(3) 0.028(2) -0.004(2) -0.0003(19) 0.000(2)
O36 0.034(3) 0.059(4) 0.030(3) 0.002(3) 0.008(2) 0.011(3)
O37 0.036(3) 0.034(3) 0.030(3) 0.001(2) 0.010(2) -0.002(2)
O38 0.053(4) 0.042(3) 0.044(3) -0.016(3) 0.001(3) 0.001(3)
O39 0.037(3) 0.032(3) 0.046(3) -0.010(2) 0.015(2) -0.010(2)
O40 0.022(3) 0.047(3) 0.038(3) -0.006(2) 0.008(2) -0.002(2)
P1 0.0260(9) 0.0291(9) 0.0268(8) -0.0022(7) 0.0068(7) -0.0001(7)
P2 0.0248(9) 0.0286(9) 0.0232(8) -0.0004(7) 0.0064(7) -0.0001(7)

loop_
_atom_type_symbol
_atom_type_description
_atom_type_scat_dispersion_real
_atom_type_scat_dispersion_imag
_atom_type_scat_source
C C 0.0033 0.0016 'International Tables Vol C Tables 4.2.6.8 and 6.1.1.4'
H H 0.0000 0.0000 'International Tables Vol C Tables 4.2.6.8 and 6.1.1.4'
Ni Ni 0.3393 1.1124 'International Tables Vol C Tables 4.2.6.8 and 6.1.1.4'
O O 0.0106 0.0060 'International Tables Vol C Tables 4.2.6.8 and 6.1.1.4'
P P 0.1023 0.0942 'International Tables Vol C Tables 4.2.6.8 and 6.1.1.4'

loop_
_geom_angle_atom_site_label_1
_geom_angle_atom_site_label_2
_geom_angle_atom_site_label_3
_geom_angle
O2 C1 O1 123.4(7)
O2 C1 C2 118.3(8)
O1 C1 C2 118.3(7)
C26 C2 C1 112.0(9)
C26 C2 C28 112.0(11)
C1 C2 C28 105.8(9)
C26 C2 C3 107.3(10)
C1 C2 C3 110.0(8)
C28 C2 C3 109.7(11)
C2 C3 H3A 109.5
C2 C3 H3B 109.5
H3A C3 H3B 109.5
C2 C3 H3C 109.5
H3A C3 H3C 109.5
H3B C3 H3C 109.5
C86 C4 P2 112.6(5)
C86 C4 H4A 109.1
P2 C4 H4A 109.1
C86 C4 H4B 109.1
P2 C4 H4B 109.1
H4A C4 H4B 107.8
C85 C5 C88 121.5(9)
C85 C5 H5 119.2
C88 C5 H5 119.2
C7 C6 C85 122.4(10)
C7 C6 H6 118.8
C85 C6 H6 118.8
C6 C7 C86 122.0(9)
C6 C7 H7 119.0
C86 C7 H7 119.0
O5 C8 O4 126.5(8)
O5 C8 C33 114.9(8)
O4 C8 C33 118.6(8)
O6 C9 O7 123.0(8)
O6 C9 C37 118.0(9)
O7 C9 C37 118.9(9)
O25 C10 O26 126.6(10)
O25 C10 C11 120.9(11)
O26 C10 C11 112.4(9)
C32 C11 C10 106.7(11)
C32 C11 C12 109.7(12)
C10 C11 C12 109.5(10)
C32 C11 C34 111.4(13)
C10 C11 C34 109.6(10)
C12 C11 C34 109.8(11)
O10 C13 O9 126.6(8)
O10 C13 C18 117.4(8)
O9 C13 C18 115.9(8)
O12 C14 O11 126.1(8)
O12 C14 C15 115.2(8)
O11 C14 C15 118.7(8)
C56 C15 C55 103.4(18)
C56 C15 C54 97.9(19)
C55 C15 C54 119.9(18)
C56 C15 C14 112.1(10)
C55 C15 C14 114.5(10)
C54 C15 C14 107.6(11)
O27 C16 O28 123.3(9)
O27 C16 C82 120.8(10)
O28 C16 C82 115.8(9)
C82 C17 H17A 109.5
C82 C17 H17B 109.5
H17A C17 H17B 109.5
C82 C17 H17C 109.5
H17A C17 H17C 109.5
H17B C17 H17C 109.5
C52 C18 C64 112.7(15)
C52 C18 C63 108.0(14)
C64 C18 C63 105.6(16)
C52 C18 C13 113.3(10)
C64 C18 C13 106.1(11)
C63 C18 C13 110.8(11)
O29 C19 O14 120.9(9)
O29 C19 C20 123.7(9)
O14 C19 C20 115.3(9)
C60 C20 C21 106.0(15)
C60 C20 C59 108.2(18)
C21 C20 C59 105.6(17)
C60 C20 C19 113.8(11)
C21 C20 C19 114.7(11)
C59 C20 C19 108.1(11)
C20 C21 H21A 109.5
C20 C21 H21B 109.5
H21A C21 H21B 109.5
C20 C21 H21C 109.5
H21A C21 H21C 109.5
H21B C21 H21C 109.5
O17 C22 O16 127.1(8)
O17 C22 C39 116.3(9)
O16 C22 C39 116.5(9)
O21 C23 O22 128.4(8)
O21 C23 C40 119.6(9)
O22 C23 C40 112.0(8)
C89 C25 H25A 109.5
C89 C25 H25B 109.5
H25A C25 H25B 109.5
C89 C25 H25C 109.5
H25A C25 H25C 109.5
H25B C25 H25C 109.5
C2 C26 H26A 109.5
C2 C26 H26B 109.5
H26A C26 H26B 109.5
C2 C26 H26C 109.5
H26A C26 H26C 109.5
H26B C26 H26C 109.5
C65 C27 C38 121.5(17)
C65 C27 C29 118.8(17)
C38 C27 C29 116.3(11)
C65 C27 C66 83(2)
C38 C27 C66 101.5(18)
C29 C27 C66 104.6(14)
C2 C28 H28A 109.5
C2 C28 H28B 109.5
H28A C28 H28B 109.5
C2 C28 H28C 109.5
H28A C28 H28C 109.5
H28B C28 H28C 109.5
O19 C29 O18 127.4(8)
O19 C29 C27 118.5(9)
O18 C29 C27 114.1(9)
C39 C30 H30A 109.5
C39 C30 H30B 109.5
H30A C30 H30B 109.5
C39 C30 H30C 109.5
H30A C30 H30C 109.5
H30B C30 H30C 109.5
C33 C31 H31A 109.5
C33 C31 H31B 109.5
H31A C31 H31B 109.5
C33 C31 H31C 109.5
H31A C31 H31C 109.5
H31B C31 H31C 109.5
C11 C32 H32A 109.5
C11 C32 H32B 109.5
H32A C32 H32B 109.5
C11 C32 H32C 109.5
H32A C32 H32C 109.5
H32B C32 H32C 109.5
C73 C33 C8 111.4(11)
C73 C33 C49 110.9(15)
C8 C33 C49 107.4(10)
C73 C33 C31 110.0(13)
C8 C33 C31 112.8(9)
C49 C33 C31 104.1(12)
C11 C34 H34A 109.5
C11 C34 H34B 109.5
H34A C34 H34B 109.5
C11 C34 H34C 109.5
H34A C34 H34C 109.5
H34B C34 H34C 109.5
C37 C35 H35A 109.5
C37 C35 H35B 109.5
H35A C35 H35B 109.5
C37 C35 H35C 109.5
H35A C35 H35C 109.5
H35B C35 H35C 109.5
C43 C36 H36A 109.5
C43 C36 H36B 109.5
H36A C36 H36B 109.5
C43 C36 H36C 109.5
H36A C36 H36C 109.5
H36B C36 H36C 109.5
C81 C37 C9 110.3(11)
C81 C37 C35 110.6(10)
C9 C37 C35 111.1(9)
C81 C37 C42 108.9(11)
C9 C37 C42 107.0(9)
C35 C37 C42 108.9(12)
C22 C39 C46 107.7(9)
C22 C39 C93 110.0(9)
C46 C39 C93 109.4(13)
C22 C39 C30 108.5(10)
C46 C39 C30 112.3(13)
C93 C39 C30 108.8(11)
C72 C40 C53 112.7(15)
C72 C40 C71 111.8(17)
C53 C40 C71 100.0(14)
C72 C40 C23 111.0(10)
C53 C40 C23 114.1(11)
C71 C40 C23 106.6(12)
C44 C41 C48 106.0(14)
C44 C41 C47 115.6(13)
C48 C41 C47 110.0(14)
C44 C41 C92 110.2(11)
C48 C41 C92 110.5(10)
C47 C41 C92 104.5(11)
C37 C42 H42A 109.5
C37 C42 H42B 109.5
H42A C42 H42B 109.5
C37 C42 H42C 109.5
H42A C42 H42C 109.5
H42B C42 H42C 109.5
C61 C43 C36 112.4(15)
C61 C43 C74 108.3(13)
C36 C43 C74 112.1(9)
C61 C43 C62 108.0(17)
C36 C43 C62 107.0(13)
C74 C43 C62 108.9(13)
C41 C44 H44A 109.5
C41 C44 H44B 109.5
H44A C44 H44B 109.5
C41 C44 H44C 109.5
H44A C44 H44C 109.5
H44B C44 H44C 109.5
C77 C45 C76 115.3(9)
C77 C45 C80 124.2(8)
C76 C45 C80 120.4(8)
C39 C46 H46A 109.5
C39 C46 H46B 109.5
H46A C46 H46B 109.5
C39 C46 H46C 109.5
H46A C46 H46C 109.5
H46B C46 H46C 109.5
C41 C47 H47A 109.5
C41 C47 H47B 109.5
H47A C47 H47B 109.5
C41 C47 H47C 109.5
H47A C47 H47C 109.5
H47B C47 H47C 109.5
C41 C48 H48A 109.5
C41 C48 H48B 109.5
H48A C48 H48B 109.5
C41 C48 H48C 109.5
H48A C48 H48C 109.5
H48B C48 H48C 109.5
C33 C49 H49A 109.5
C33 C49 H49B 109.5
H49A C49 H49B 109.5
C33 C49 H49C 109.5
H49A C49 H49C 109.5
H49B C49 H49C 109.5
C82 C50 H50A 109.5
C82 C50 H50B 109.5
H50A C50 H50B 109.5
C82 C50 H50C 109.5
H50A C50 H50C 109.5
H50B C50 H50C 109.5
C83 C51 H51A 109.5
C83 C51 H51B 109.5
H51A C51 H51B 109.5
C83 C51 H51C 109.5
H51A C51 H51C 109.5
H51B C51 H51C 109.5
C18 C52 H52A 109.5
C18 C52 H52B 109.5
H52A C52 H52B 109.5
C18 C52 H52C 109.5
H52A C52 H52C 109.5
H52B C52 H52C 109.5
C40 C53 H53A 109.5
C40 C53 H53B 109.5
H53A C53 H53B 109.5
C40 C53 H53C 109.5
H53A C53 H53C 109.5
H53B C53 H53C 109.5
C15 C56 H56A 109.5
C15 C56 H56B 109.5
H56A C56 H56B 109.5
C15 C56 H56C 109.5
H56A C56 H56C 109.5
H56B C56 H56C 109.5
C83 C57 H57A 109.5
C83 C57 H57B 109.5
H57A C57 H57B 109.5
C83 C57 H57C 109.5
H57A C57 H57C 109.5
H57B C57 H57C 109.5
C20 C59 H59A 109.5
C20 C59 H59B 109.5
H59A C59 H59B 109.5
C20 C59 H59C 109.5
H59A C59 H59C 109.5
H59B C59 H59C 109.5
C20 C60 H60A 109.5
C20 C60 H60B 109.5
H60A C60 H60B 109.5
C20 C60 H60C 109.5
H60A C60 H60C 109.5
H60B C60 H60C 109.5
C43 C61 H61A 109.5
C43 C61 H61B 109.5
H61A C61 H61B 109.5
C43 C61 H61C 109.5
H61A C61 H61C 109.5
H61B C61 H61C 109.5
C43 C62 H62A 109.5
C43 C62 H62B 109.5
H62A C62 H62B 109.5
C43 C62 H62C 109.5
H62A C62 H62C 109.5
H62B C62 H62C 109.5
C18 C63 H63A 109.5
C18 C63 H63B 109.5
H63A C63 H63B 109.5
C18 C63 H63C 109.5
H63A C63 H63C 109.5
H63B C63 H63C 109.5
C18 C64 H64A 109.5
C18 C64 H64B 109.5
H64A C64 H64B 109.5
C18 C64 H64C 109.5
H64A C64 H64C 109.5
H64B C64 H64C 109.5
C27 C66 H66A 109.4
C27 C66 H66B 109.4
H66A C66 H66B 109.5
C27 C66 H66C 109.5
H66A C66 H66C 109.5
H66B C66 H66C 109.5
C87 C67 H67A 109.5
C87 C67 H67B 109.5
H67A C67 H67B 109.5
C87 C67 H67C 109.5
H67A C67 H67C 109.5
H67B C67 H67C 109.5
C87 C68 H68A 109.5
C87 C68 H68B 109.5
H68A C68 H68B 109.5
C87 C68 H68C 109.5
H68A C68 H68C 109.5
H68B C68 H68C 109.5
C87 C69 H69A 109.5
C87 C69 H69B 109.5
H69A C69 H69B 109.5
C87 C69 H69C 109.5
H69A C69 H69C 109.5
H69B C69 H69C 109.5
C82 C70 H70A 109.5
C82 C70 H70B 109.5
H70A C70 H70B 109.5
C82 C70 H70C 109.5
H70A C70 H70C 109.5
H70B C70 H70C 109.5
C40 C71 H71A 109.5
C40 C71 H71B 109.5
H71A C71 H71B 109.5
C40 C71 H71C 109.5
H71A C71 H71C 109.5
H71B C71 H71C 109.5
C40 C72 H72A 109.5
C40 C72 H72B 109.5
H72A C72 H72B 109.5
C40 C72 H72C 109.5
H72A C72 H72C 109.5
H72B C72 H72C 109.5
C33 C73 H73A 109.5
C33 C73 H73B 109.5
H73A C73 H73B 109.5
C33 C73 H73C 109.5
H73A C73 H73C 109.5
H73B C73 H73C 109.5
O23 C74 O24 120.2(11)
O23 C74 C43 127.7(11)
O24 C74 C43 111.9(11)
C79 C75 C76 121.0(11)
C79 C75 H75 119.5
C76 C75 H75 119.5
C45 C76 C75 123.7(10)
C45 C76 H76 118.1
C75 C76 H76 118.1
C45 C77 C78 121.1(9)
C45 C77 H77 119.4
C78 C77 H77 119.4
C77 C78 C79 122.7(10)
C77 C78 H78 118.6
C79 C78 H78 118.6
C75 C79 C78 116.0(10)
C75 C79 C83 121.0(11)
C78 C79 C83 122.9(11)
C45 C80 P1 118.0(6)
C45 C80 H80A 107.8
P1 C80 H80A 107.8
C45 C80 H80B 107.8
P1 C80 H80B 107.8
H80A C80 H80B 107.2
C37 C81 H81A 109.5
C37 C81 H81B 109.5
H81A C81 H81B 109.5
C37 C81 H81C 109.5
H81A C81 H81C 109.5
H81B C81 H81C 109.5
C50 C82 C16 107.8(11)
C50 C82 C17 110.8(15)
C16 C82 C17 108.4(10)
C50 C82 C70 108.2(15)
C16 C82 C70 109.9(12)
C17 C82 C70 111.7(13)
C51 C83 C58 106.5(16)
C51 C83 C57 101.6(17)
C58 C83 C57 112.8(16)
C51 C83 C79 112.5(12)
C58 C83 C79 115.3(14)
C57 C83 C79 107.4(14)
O33 C84 H84A 109.5
O33 C84 H84B 109.5
H84A C84 H84B 109.5
O33 C84 H84C 109.5
H84A C84 H84C 109.5
H84B C84 H84C 109.5
C5 C85 C6 116.7(9)
C5 C85 C87 122.7(10)
C6 C85 C87 120.5(10)
C7 C86 C88 116.4(8)
C7 C86 C4 122.1(7)
C88 C86 C4 121.5(7)
C67 C87 C68 105.3(14)
C67 C87 C85 112.3(11)
C68 C87 C85 112.8(11)
C67 C87 C69 115.0(17)
C68 C87 C69 99.3(14)
C85 C87 C69 111.3(11)
C5 C88 C86 120.9(9)
C5 C88 H88 119.5
C86 C88 H88 119.5
C25 C89 C90 108.5(9)
C25 C89 C24 114.9(11)
C90 C89 C24 110.2(9)
C25 C89 C91 110.2(11)
C90 C89 C91 107.8(9)
C24 C89 C91 105.0(11)
O36 C90 O20 123.3(8)
O36 C90 C89 125.2(9)
O20 C90 C89 111.4(8)
C89 C91 H91A 109.5
C89 C91 H91B 109.5
H91A C91 H91B 109.5
C89 C91 H91C 109.5
H91A C91 H91C 109.5
H91B C91 H91C 109.5
O38 C92 O13 125.0(10)
O38 C92 C41 120.2(11)
O13 C92 C41 114.8(10)
C39 C93 H93A 109.5
C39 C93 H93B 109.5
H93A C93 H93B 109.5
C39 C93 H93C 109.5
H93A C93 H93C 109.5
H93B C93 H93C 109.5
O39 C94 H94A 109.5
O39 C94 H94B 109.5
H94A C94 H94B 109.5
O39 C94 H94C 109.5
H94A C94 H94C 109.5
H94B C94 H94C 109.5
O31 Ni1 O22 175.6(2)
O31 Ni1 O32 84.9(2)
O22 Ni1 O32 93.9(2)
O31 Ni1 O30 90.9(2)
O22 Ni1 O30 93.1(2)
O32 Ni1 O30 82.15(19)
O31 Ni1 O19 89.5(2)
O22 Ni1 O19 86.4(2)
O32 Ni1 O19 94.6(2)
O30 Ni1 O19 176.7(2)
O31 Ni1 O23 93.8(2)
O22 Ni1 O23 87.6(2)
O32 Ni1 O23 177.8(2)
O30 Ni1 O23 96.1(2)
O19 Ni1 O23 87.1(2)
O31 Ni1 Ni4 44.51(14)
O22 Ni1 Ni4 132.93(19)
O32 Ni1 Ni4 43.45(14)
O30 Ni1 Ni4 97.90(14)
O19 Ni1 Ni4 80.13(16)
O23 Ni1 Ni4 135.82(18)
O31 Ni1 Ni2 101.84(15)
O22 Ni1 Ni2 79.97(17)
O32 Ni1 Ni2 42.32(14)
O30 Ni1 Ni2 44.05(13)
O19 Ni1 Ni2 132.70(17)
O23 Ni1 Ni2 136.57(17)
Ni4 Ni1 Ni2 77.05(3)
O32 Ni2 O21 94.4(2)
O32 Ni2 O34 98.5(2)
O21 Ni2 O34 165.6(2)
O32 Ni2 O2 91.2(2)
O21 Ni2 O2 84.9(2)
O34 Ni2 O2 88.5(2)
O32 Ni2 O30 82.47(19)
O21 Ni2 O30 90.5(2)
O34 Ni2 O30 97.40(19)
O2 Ni2 O30 171.9(2)
O32 Ni2 O33 170.2(2)
O21 Ni2 O33 90.5(2)
O34 Ni2 O33 77.68(19)
O2 Ni2 O33 97.6(2)
O30 Ni2 O33 89.1(2)
O32 Ni2 Ni1 43.25(14)
O21 Ni2 Ni1 78.48(16)
O34 Ni2 Ni1 115.42(14)
O2 Ni2 Ni1 128.77(16)
O30 Ni2 Ni1 43.46(13)
O33 Ni2 Ni1 130.25(15)
O37 Ni3 O12 93.1(2)
O37 Ni3 O1 169.4(2)
O12 Ni3 O1 85.3(2)
O37 Ni3 O34 95.5(2)
O12 Ni3 O34 102.0(2)
O1 Ni3 O34 95.1(2)
O37 Ni3 O27 83.0(2)
O12 Ni3 O27 86.9(3)
O1 Ni3 O27 86.4(2)
O34 Ni3 O27 171.0(2)
O37 Ni3 O33 92.9(2)
O12 Ni3 O33 173.9(2)
O1 Ni3 O33 88.6(2)
O34 Ni3 O33 77.52(19)
O27 Ni3 O33 93.7(2)
O32 Ni4 O4 176.3(2)
O32 Ni4 O31 85.2(2)
O4 Ni4 O31 95.2(2)
O32 Ni4 O18 90.2(2)
O4 Ni4 O18 86.0(2)
O31 Ni4 O18 94.2(2)
O32 Ni4 O3 92.0(2)
O4 Ni4 O3 91.8(2)
O31 Ni4 O3 81.60(19)
O18 Ni4 O3 175.1(2)
O32 Ni4 O36 92.2(2)
O4 Ni4 O36 87.3(2)
O31 Ni4 O36 176.9(2)
O18 Ni4 O36 84.0(2)
O3 Ni4 O36 100.26(19)
O32 Ni4 Ni1 44.71(14)
O4 Ni4 Ni1 134.37(16)
O31 Ni4 Ni1 43.56(14)
O18 Ni4 Ni1 80.27(16)
O3 Ni4 Ni1 98.25(13)
O36 Ni4 Ni1 133.42(17)
O32 Ni4 Ni5 102.43(14)
O4 Ni4 Ni5 80.21(16)
O31 Ni4 Ni5 42.06(14)
O18 Ni4 Ni5 131.52(17)
O3 Ni4 Ni5 43.64(13)
O36 Ni4 Ni5 140.58(16)
Ni1 Ni4 Ni5 77.20(4)
O31 Ni5 O6 89.4(2)
O31 Ni5 O5 95.1(2)
O6 Ni5 O5 84.8(2)
O31 Ni5 O8 98.8(2)
O6 Ni5 O8 90.6(2)
O5 Ni5 O8 165.4(2)
O31 Ni5 O3 82.86(19)
O6 Ni5 O3 169.8(2)
O5 Ni5 O3 89.2(2)
O8 Ni5 O3 97.11(19)
O31 Ni5 O39 170.9(2)
O6 Ni5 O39 98.0(2)
O5 Ni5 O39 90.8(2)
O8 Ni5 O39 76.0(2)
O3 Ni5 O39 90.32(19)
O31 Ni5 Ni4 43.09(14)
O6 Ni5 Ni4 126.32(17)
O5 Ni5 Ni4 78.21(16)
O8 Ni5 Ni4 115.37(14)
O3 Ni5 Ni4 43.98(13)
O39 Ni5 Ni4 132.32(14)
O40 Ni6 O17 92.9(2)
O40 Ni6 O8 94.2(2)
O17 Ni6 O8 103.8(2)
O40 Ni6 O7 172.9(2)
O17 Ni6 O7 86.0(3)
O8 Ni6 O7 92.8(2)
O40 Ni6 O39 91.3(2)
O17 Ni6 O39 175.6(2)
O8 Ni6 O39 76.97(19)
O7 Ni6 O39 89.7(2)
O40 Ni6 O25 86.8(2)
O17 Ni6 O25 85.3(3)
O8 Ni6 O25 170.8(2)
O7 Ni6 O25 86.2(2)
O39 Ni6 O25 93.9(2)
O16 Ni7 O15 95.5(2)
O16 Ni7 O37 174.6(2)
O15 Ni7 O37 89.9(2)
O16 Ni7 O40 94.5(2)
O15 Ni7 O40 102.0(2)
O37 Ni7 O40 85.0(2)
O16 Ni7 O9 86.9(2)
O15 Ni7 O9 166.5(2)
O37 Ni7 O9 87.6(2)
O40 Ni7 O9 91.0(2)
O16 Ni7 O29 86.4(2)
O15 Ni7 O29 81.3(2)
O37 Ni7 O29 93.7(2)
O40 Ni7 O29 176.4(2)
O9 Ni7 O29 85.6(2)
O16 Ni7 Ni8 134.97(19)
O15 Ni7 Ni8 107.19(15)
O37 Ni7 Ni8 43.12(14)
O40 Ni7 Ni8 43.56(14)
O9 Ni7 Ni8 79.78(16)
O29 Ni7 Ni8 134.32(17)
O37 Ni8 O35 99.5(2)
O37 Ni8 O40 85.2(2)
O35 Ni8 O40 89.8(2)
O37 Ni8 O11 93.5(2)
O35 Ni8 O11 95.9(2)
O40 Ni8 O11 174.2(2)
O37 Ni8 O10 89.7(2)
O35 Ni8 O10 170.6(2)
O40 Ni8 O10 88.7(2)
O11 Ni8 O10 85.6(2)
O37 Ni8 O38 172.3(2)
O35 Ni8 O38 87.4(2)
O40 Ni8 O38 91.4(2)
O11 Ni8 O38 89.1(2)
O10 Ni8 O38 83.3(2)
O37 Ni8 Ni7 43.38(14)
O35 Ni8 Ni7 105.60(14)
O40 Ni8 Ni7 43.48(15)
O11 Ni8 Ni7 133.77(18)
O10 Ni8 Ni7 79.55(17)
O38 Ni8 Ni7 131.44(17)
C1 O1 Ni3 128.4(5)
C1 O2 Ni2 128.9(5)
P2 O3 Ni5 126.2(3)
P2 O3 Ni4 134.4(3)
Ni5 O3 Ni4 92.38(18)
C8 O4 Ni4 125.6(5)
C8 O5 Ni5 129.1(6)
C9 O6 Ni5 129.4(6)
C9 O7 Ni6 132.6(6)
P1 O8 Ni6 127.3(3)
P1 O8 Ni5 132.2(3)
Ni6 O8 Ni5 100.2(2)
C13 O9 Ni7 125.1(5)
C13 O10 Ni8 128.6(5)
C14 O11 Ni8 129.6(5)
C14 O12 Ni3 136.6(6)
P1 O15 Ni7 132.7(3)
C22 O16 Ni7 129.9(6)
C22 O17 Ni6 135.0(6)
C29 O18 Ni4 125.1(6)
C29 O19 Ni1 125.8(6)
C23 O21 Ni2 127.7(6)
C23 O22 Ni1 124.6(5)
C74 O23 Ni1 129.6(7)
C10 O25 Ni6 126.5(7)
C16 O27 Ni3 130.3(7)
C19 O29 Ni7 126.5(6)
P1 O30 Ni1 134.8(3)
P1 O30 Ni2 126.3(3)
Ni1 O30 Ni2 92.49(19)
Ni5 O31 Ni1 132.8(3)
Ni5 O31 Ni4 94.9(2)
Ni1 O31 Ni4 91.9(2)
Ni4 O32 Ni2 132.1(3)
Ni4 O32 Ni1 91.8(2)
Ni2 O32 Ni1 94.4(2)
C84 O33 Ni3 122.4(5)
C84 O33 Ni2 120.0(5)
Ni3 O33 Ni2 94.1(2)
P2 O34 Ni2 133.7(3)
P2 O34 Ni3 126.8(3)
Ni2 O34 Ni3 99.5(2)
P2 O35 Ni8 134.6(3)
C90 O36 Ni4 128.1(6)
Ni3 O37 Ni8 115.7(2)
Ni3 O37 Ni7 136.2(3)
Ni8 O37 Ni7 93.5(2)
C92 O38 Ni8 126.3(7)
C94 O39 Ni6 123.7(5)
C94 O39 Ni5 120.6(5)
Ni6 O39 Ni5 94.2(2)
Ni6 O40 Ni7 113.4(2)
Ni6 O40 Ni8 136.5(3)
Ni7 O40 Ni8 93.0(2)
O8 P1 O15 112.5(3)
O8 P1 O30 111.3(3)
O15 P1 O30 109.5(3)
O8 P1 C80 105.3(3)
O15 P1 C80 109.5(3)
O30 P1 C80 108.5(3)
O35 P2 O34 112.7(3)
O35 P2 O3 109.3(3)
O34 P2 O3 110.9(3)
O35 P2 C4 109.0(3)
O34 P2 C4 107.6(3)
O3 P2 C4 107.2(3)

loop_
_geom_bond_atom_site_label_1
_geom_bond_atom_site_label_2
_geom_bond_distance
C1 O2 1.262(9)
C1 O1 1.283(10)
C1 C2 1.517(11)
C2 C26 1.515(15)
C2 C28 1.518(17)
C2 C3 1.540(15)
C3 H3A 0.9600
C3 H3B 0.9600
C3 H3C 0.9600
C4 C86 1.494(10)
C4 P2 1.820(7)
C4 H4A 0.9700
C4 H4B 0.9700
C5 C85 1.372(14)
C5 C88 1.380(13)
C5 H5 0.9300
C6 C7 1.350(13)
C6 C85 1.385(13)
C6 H6 0.9300
C7 C86 1.374(11)
C7 H7 0.9300
C8 O5 1.242(10)
C8 O4 1.256(10)
C8 C33 1.540(12)
C9 O6 1.239(11)
C9 O7 1.267(11)
C9 C37 1.535(13)
C10 O25 1.210(11)
C10 O26 1.290(13)
C10 C11 1.548(14)
C11 C32 1.519(19)
C11 C12 1.553(17)
C11 C34 1.565(19)
C13 O10 1.249(10)
C13 O9 1.250(10)
C13 C18 1.537(11)
C14 O12 1.236(10)
C14 O11 1.262(10)
C14 C15 1.544(12)
C15 C56 1.374(18)
C15 C55 1.40(2)
C15 C54 1.41(2)
C16 O27 1.233(10)
C16 O28 1.299(12)
C16 C82 1.510(14)
C17 C82 1.518(18)
C17 H17A 0.9600
C17 H17B 0.9600
C17 H17C 0.9600
C18 C52 1.487(17)
C18 C64 1.51(2)
C18 C63 1.54(2)
C19 O29 1.208(10)
C19 O14 1.330(11)
C19 C20 1.483(14)
C20 C60 1.393(18)
C20 C21 1.443(17)
C20 C59 1.48(2)
C21 H21A 0.9600
C21 H21B 0.9600
C21 H21C 0.9600
C22 O17 1.244(11)
C22 O16 1.259(10)
C22 C39 1.542(12)
C23 O21 1.206(10)
C23 O22 1.280(10)
C23 C40 1.560(13)
C24 C89 1.568(17)
C25 C89 1.510(16)
C25 H25A 0.9600
C25 H25B 0.9600
C25 H25C 0.9600
C26 H26A 0.9600
C26 H26B 0.9600
C26 H26C 0.9600
C27 C65 1.42(2)
C27 C38 1.48(2)
C27 C29 1.533(14)
C27 C66 1.600(17)
C28 H28A 0.9600
C28 H28B 0.9600
C28 H28C 0.9600
C29 O19 1.214(11)
C29 O18 1.280(10)
C30 C39 1.568(18)
C30 H30A 0.9600
C30 H30B 0.9600
C30 H30C 0.9600
C31 C33 1.565(16)
C31 H31A 0.9600
C31 H31B 0.9600
C31 H31C 0.9600
C32 H32A 0.9600
C32 H32B 0.9600
C32 H32C 0.9600
C33 C73 1.458(18)
C33 C49 1.54(2)
C34 H34A 0.9600
C34 H34B 0.9600
C34 H34C 0.9600
C35 C37 1.532(16)
C35 H35A 0.9600
C35 H35B 0.9600
C35 H35C 0.9600
C36 C43 1.476(17)
C36 H36A 0.9600
C36 H36B 0.9600
C36 H36C 0.9600
C37 C81 1.523(17)
C37 C42 1.548(17)
C39 C46 1.547(18)
C39 C93 1.545(16)
C40 C72 1.403(18)
C40 C53 1.523(18)
C40 C71 1.54(2)
C41 C44 1.473(17)
C41 C48 1.51(2)
C41 C47 1.529(19)
C41 C92 1.560(15)
C42 H42A 0.9600
C42 H42B 0.9600
C42 H42C 0.9600
C43 C61 1.467(19)
C43 C74 1.509(14)
C43 C62 1.51(2)
C44 H44A 0.9600
C44 H44B 0.9600
C44 H44C 0.9600
C45 C77 1.356(12)
C45 C76 1.365(13)
C45 C80 1.498(11)
C46 H46A 0.9600
C46 H46B 0.9600
C46 H46C 0.9600
C47 H47A 0.9600
C47 H47B 0.9600
C47 H47C 0.9600
C48 H48A 0.9600
C48 H48B 0.9600
C48 H48C 0.9600
C49 H49A 0.9600
C49 H49B 0.9600
C49 H49C 0.9600
C50 C82 1.48(2)
C50 H50A 0.9600
C50 H50B 0.9600
C50 H50C 0.9600
C51 C83 1.47(2)
C51 H51A 0.9600
C51 H51B 0.9600
C51 H51C 0.9600
C52 H52A 0.9600
C52 H52B 0.9600
C52 H52C 0.9600
C53 H53A 0.9600
C53 H53B 0.9600
C53 H53C 0.9600
C56 H56A 0.9600
C56 H56B 0.9600
C56 H56C 0.9600
C57 C83 1.48(2)
C57 H57A 0.9600
C57 H57B 0.9600
C57 H57C 0.9600
C58 C83 1.48(2)
C59 H59A 0.9600
C59 H59B 0.9600
C59 H59C 0.9600
C60 H60A 0.9600
C60 H60B 0.9600
C60 H60C 0.9600
C61 H61A 0.9600
C61 H61B 0.9600
C61 H61C 0.9600
C62 H62A 0.9600
C62 H62B 0.9600
C62 H62C 0.9600
C63 H63A 0.9600
C63 H63B 0.9600
C63 H63C 0.9600
C64 H64A 0.9600
C64 H64B 0.9600
C64 H64C 0.9600
C66 H66A 0.9600
C66 H66B 0.9600
C66 H66C 0.9600
C67 C87 1.438(19)
C67 H67A 0.9600
C67 H67B 0.9600
C67 H67C 0.9600
C68 C87 1.500(18)
C68 H68A 0.9600
C68 H68B 0.9600
C68 H68C 0.9600
C69 C87 1.56(2)
C69 H69A 0.9600
C69 H69B 0.9600
C69 H69C 0.9600
C70 C82 1.588(19)
C70 H70A 0.9600
C70 H70B 0.9600
C70 H70C 0.9600
C71 H71A 0.9600
C71 H71B 0.9600
C71 H71C 0.9600
C72 H72A 0.9600
C72 H72B 0.9600
C72 H72C 0.9600
C73 H73A 0.9600
C73 H73B 0.9600
C73 H73C 0.9600
C74 O23 1.197(12)
C74 O24 1.315(17)
C75 C79 1.335(16)
C75 C76 1.382(15)
C75 H75 0.9300
C76 H76 0.9300
C77 C78 1.382(14)
C77 H77 0.9300
C78 C79 1.380(15)
C78 H78 0.9300
C79 C83 1.529(16)
C80 P1 1.822(7)
C80 H80A 0.9700
C80 H80B 0.9700
C81 H81A 0.9600
C81 H81B 0.9600
C81 H81C 0.9600
C84 O33 1.434(10)
C84 H84A 0.9600
C84 H84B 0.9600
C84 H84C 0.9600
C85 C87 1.526(14)
C86 C88 1.407(11)
C88 H88 0.9300
C89 C90 1.539(12)
C89 C91 1.569(16)
C90 O36 1.203(10)
C90 O20 1.342(11)
C91 H91A 0.9600
C91 H91B 0.9600
C91 H91C 0.9600
C92 O38 1.207(12)
C92 O13 1.300(13)
C93 H93A 0.9600
C93 H93B 0.9600
C93 H93C 0.9600
C94 O39 1.433(10)
C94 H94A 0.9600
C94 H94B 0.9600
C94 H94C 0.9600
Ni1 O31 2.017(5)
Ni1 O22 2.024(6)
Ni1 O32 2.059(5)
Ni1 O30 2.063(5)
Ni1 O19 2.078(6)
Ni1 O23 2.136(5)
Ni1 Ni4 2.9250(14)
Ni1 Ni2 2.9955(13)
Ni2 O32 2.023(5)
Ni2 O21 2.029(6)
Ni2 O34 2.029(5)
Ni2 O2 2.046(5)
Ni2 O30 2.085(5)
Ni2 O33 2.136(5)
Ni3 O37 1.996(5)
Ni3 O12 2.022(6)
Ni3 O1 2.037(6)
Ni3 O34 2.054(5)
Ni3 O27 2.119(6)
Ni3 O33 2.119(5)
Ni4 O32 2.013(5)
Ni4 O4 2.047(6)
Ni4 O31 2.052(5)
Ni4 O18 2.054(5)
Ni4 O3 2.080(5)
Ni4 O36 2.111(5)
Ni4 Ni5 2.9929(14)
Ni5 O31 2.012(5)
Ni5 O6 2.030(5)
Ni5 O5 2.034(6)
Ni5 O8 2.050(5)
Ni5 O3 2.067(5)
Ni5 O39 2.168(5)
Ni6 O40 2.016(5)
Ni6 O17 2.032(6)
Ni6 O8 2.049(5)
Ni6 O7 2.057(6)
Ni6 O39 2.126(6)
Ni6 O25 2.142(6)
Ni7 O16 1.996(6)
Ni7 O15 2.041(5)
Ni7 O37 2.049(5)
Ni7 O40 2.051(6)
Ni7 O9 2.117(6)
Ni7 O29 2.165(6)
Ni7 Ni8 2.9772(14)
Ni8 O37 2.039(5)
Ni8 O35 2.040(5)
Ni8 O40 2.054(5)
Ni8 O11 2.056(5)
Ni8 O10 2.056(6)
Ni8 O38 2.140(6)
O3 P2 1.533(5)
O8 P1 1.509(5)
O15 P1 1.517(5)
O30 P1 1.534(5)
O34 P2 1.528(5)
O35 P2 1.522(5)

loop_
_geom_torsion_atom_site_label_1
_geom_torsion_atom_site_label_2
_geom_torsion_atom_site_label_3
_geom_torsion_atom_site_label_4
_geom_torsion
O2 C1 C2 C26 -134.7(11)
O1 C1 C2 C26 43.5(14)
O2 C1 C2 C28 102.9(11)
O1 C1 C2 C28 -78.8(12)
O2 C1 C2 C3 -15.6(13)
O1 C1 C2 C3 162.7(9)
C85 C6 C7 C86 1.0(17)
O25 C10 C11 C32 94.0(14)
O26 C10 C11 C32 -83.1(14)
O25 C10 C11 C12 -147.3(12)
O26 C10 C11 C12 35.6(15)
O25 C10 C11 C34 -26.9(16)
O26 C10 C11 C34 156.0(11)
O12 C14 C15 C55 154.2(18)
O11 C14 C15 C55 -27(2)
O12 C14 C15 C56 36.4(19)
O11 C14 C15 C56 -144.9(16)
O12 C14 C15 C54 -70.0(19)
O11 C14 C15 C54 108.7(19)
O10 C13 C18 C52 -6.7(18)
O9 C13 C18 C52 170.3(13)
O10 C13 C18 C64 117.5(15)
O9 C13 C18 C64 -65.5(16)
O10 C13 C18 C63 -128.3(14)
O9 C13 C18 C63 48.7(16)
O29 C19 C20 C60 40(2)
O14 C19 C20 C60 -139.8(17)
O29 C19 C20 C21 162.1(15)
O14 C19 C20 C21 -17.3(18)
O29 C19 C20 C59 -80.4(19)
O14 C19 C20 C59 100.2(17)
O5 C8 C33 C73 -72.1(15)
O4 C8 C33 C73 106.1(14)
O5 C8 C33 C49 49.6(13)
O4 C8 C33 C49 -132.2(11)
O5 C8 C33 C31 163.7(10)
O4 C8 C33 C31 -18.2(15)
O6 C9 C37 C81 138.1(10)
O7 C9 C37 C81 -44.1(14)
O6 C9 C37 C35 15.3(15)
O7 C9 C37 C35 -166.9(10)
O6 C9 C37 C42 -103.6(12)
O7 C9 C37 C42 74.2(13)
O17 C22 C39 C46 -98.1(14)
O16 C22 C39 C46 78.0(14)
O17 C22 C39 C93 142.7(11)
O16 C22 C39 C93 -41.2(14)
O17 C22 C39 C30 23.7(14)
O16 C22 C39 C30 -160.1(10)
O21 C23 C40 C72 11(2)
O22 C23 C40 C72 -167.8(16)
O21 C23 C40 C53 139.7(13)
O22 C23 C40 C53 -39.4(15)
O21 C23 C40 C71 -110.7(15)
O22 C23 C40 C71 70.2(16)
C61 C43 C74 O23 129(2)
C36 C43 C74 O23 5(2)
C62 C43 C74 O23 -113.4(18)
C61 C43 C74 O24 -45(3)
C36 C43 C74 O24 -169(2)
C62 C43 C74 O24 73(2)
C77 C45 C76 C75 -0.1(19)
C80 C45 C76 C75 175.4(12)
C79 C75 C76 C45 1(2)
C76 C45 C77 C78 -0.5(17)
C80 C45 C77 C78 -175.8(10)
C45 C77 C78 C79 0(2)
C76 C75 C79 C78 -1(2)
C76 C75 C79 C83 178.6(14)
C77 C78 C79 C75 0(2)
C77 C78 C79 C83 -179.1(13)
C77 C45 C80 P1 -41.3(12)
C76 C45 C80 P1 143.6(9)
O27 C16 C82 C50 82.8(17)
O28 C16 C82 C50 -93.9(16)
O27 C16 C82 C17 -37.2(17)
O28 C16 C82 C17 146.1(13)
O27 C16 C82 C70 -159.3(14)
O28 C16 C82 C70 24.0(18)
C75 C79 C83 C51 -133.1(17)
C78 C79 C83 C51 46(2)
C75 C79 C83 C58 -11(2)
C78 C79 C83 C58 168.6(16)
C75 C79 C83 C57 115.9(18)
C78 C79 C83 C57 -65(2)
C88 C5 C85 C6 -0.5(16)
C88 C5 C85 C87 -178.7(10)
C7 C6 C85 C5 0.1(16)
C7 C6 C85 C87 178.4(10)
C6 C7 C86 C88 -1.6(14)
C6 C7 C86 C4 178.7(9)
P2 C4 C86 C7 88.4(8)
P2 C4 C86 C88 -91.4(8)
C5 C85 C87 C67 103.8(17)
C6 C85 C87 C67 -74.4(18)
C5 C85 C87 C68 -15.1(17)
C6 C85 C87 C68 166.7(12)
C5 C85 C87 C69 -125.5(16)
C6 C85 C87 C69 56.3(17)
C85 C5 C88 C86 -0.2(16)
C7 C86 C88 C5 1.2(14)
C4 C86 C88 C5 -179.1(9)
C25 C89 C90 O36 -3.1(15)
C91 C89 C90 O36 116.2(11)
C24 C89 C90 O36 -129.9(12)
C25 C89 C90 O20 173.7(10)
C91 C89 C90 O20 -67.0(12)
C24 C89 C90 O20 47.0(13)
C44 C41 C92 O38 -131.9(13)
C48 C41 C92 O38 -15.2(17)
C47 C41 C92 O38 103.1(14)
C44 C41 C92 O13 47.0(16)
C48 C41 C92 O13 163.8(13)
C47 C41 C92 O13 -77.9(14)
O31 Ni1 Ni2 O32 -68.7(3)
O22 Ni1 Ni2 O32 107.2(3)
O30 Ni1 Ni2 O32 -147.5(3)
O19 Ni1 Ni2 O32 31.8(3)
O23 Ni1 Ni2 O32 -177.2(3)
Ni4 Ni1 Ni2 O32 -31.4(2)
O31 Ni1 Ni2 O21 -177.9(2)
O22 Ni1 Ni2 O21 -2.0(3)
O32 Ni1 Ni2 O21 -109.3(3)
O30 Ni1 Ni2 O21 103.2(3)
O19 Ni1 Ni2 O21 -77.5(3)
O23 Ni1 Ni2 O21 73.5(3)
Ni4 Ni1 Ni2 O21 -140.67(19)
O31 Ni1 Ni2 O34 6.0(2)
O22 Ni1 Ni2 O34 -178.1(2)
O32 Ni1 Ni2 O34 74.6(3)
O30 Ni1 Ni2 O34 -72.9(2)
O19 Ni1 Ni2 O34 106.4(3)
O23 Ni1 Ni2 O34 -102.6(3)
Ni4 Ni1 Ni2 O34 43.25(16)
O31 Ni1 Ni2 O2 -104.2(3)
O22 Ni1 Ni2 O2 71.7(3)
O32 Ni1 Ni2 O2 -35.5(3)
O30 Ni1 Ni2 O2 176.9(3)
O19 Ni1 Ni2 O2 -3.8(3)
O23 Ni1 Ni2 O2 147.2(3)
Ni4 Ni1 Ni2 O2 -66.9(2)
O31 Ni1 Ni2 O30 78.9(2)
O22 Ni1 Ni2 O30 -105.2(3)
O32 Ni1 Ni2 O30 147.5(3)
O19 Ni1 Ni2 O30 179.3(3)
O23 Ni1 Ni2 O30 -29.7(3)
Ni4 Ni1 Ni2 O30 116.2(2)
O31 Ni1 Ni2 O33 101.3(2)
O22 Ni1 Ni2 O33 -82.8(3)
O32 Ni1 Ni2 O33 170.0(3)
O30 Ni1 Ni2 O33 22.4(3)
O19 Ni1 Ni2 O33 -158.2(3)
O23 Ni1 Ni2 O33 -7.3(3)
Ni4 Ni1 Ni2 O33 138.59(19)
O31 Ni1 Ni4 O32 152.9(3)
O22 Ni1 Ni4 O32 -32.1(3)
O30 Ni1 Ni4 O32 69.7(2)
O19 Ni1 Ni4 O32 -107.6(3)
O23 Ni1 Ni4 O32 177.0(3)
Ni2 Ni1 Ni4 O32 30.6(2)
O31 Ni1 Ni4 O4 -32.2(3)
O22 Ni1 Ni4 O4 142.8(3)
O32 Ni1 Ni4 O4 174.9(3)
O30 Ni1 Ni4 O4 -115.4(3)
O19 Ni1 Ni4 O4 67.3(3)
O23 Ni1 Ni4 O4 -8.1(3)
Ni2 Ni1 Ni4 O4 -154.5(2)
O22 Ni1 Ni4 O31 175.0(3)
O32 Ni1 Ni4 O31 -152.9(3)
O30 Ni1 Ni4 O31 -83.2(2)
O19 Ni1 Ni4 O31 99.5(3)
O23 Ni1 Ni4 O31 24.1(3)
Ni2 Ni1 Ni4 O31 -122.3(2)
O31 Ni1 Ni4 O18 -106.8(3)
O22 Ni1 Ni4 O18 68.2(3)
O32 Ni1 Ni4 O18 100.3(3)
O30 Ni1 Ni4 O18 170.0(2)
O19 Ni1 Ni4 O18 -7.3(2)
O23 Ni1 Ni4 O18 -82.7(3)
Ni2 Ni1 Ni4 O18 130.94(17)
O31 Ni1 Ni4 O3 68.5(2)
O22 Ni1 Ni4 O3 -116.5(3)
O32 Ni1 Ni4 O3 -84.4(2)
O30 Ni1 Ni4 O3 -14.72(19)
O19 Ni1 Ni4 O3 168.0(2)
O23 Ni1 Ni4 O3 92.6(3)
Ni2 Ni1 Ni4 O3 -53.78(13)
O31 Ni1 Ni4 O36 -178.9(3)
O22 Ni1 Ni4 O36 -3.9(3)
O32 Ni1 Ni4 O36 28.2(3)
O30 Ni1 Ni4 O36 97.9(2)
O19 Ni1 Ni4 O36 -79.4(3)
O23 Ni1 Ni4 O36 -154.8(3)
Ni2 Ni1 Ni4 O36 58.9(2)
O31 Ni1 Ni4 Ni5 30.0(2)
O22 Ni1 Ni4 Ni5 -155.0(2)
O32 Ni1 Ni4 Ni5 -122.9(2)
O30 Ni1 Ni4 Ni5 -53.21(14)
O19 Ni1 Ni4 Ni5 129.47(18)
O23 Ni1 Ni4 Ni5 54.1(2)
Ni2 Ni1 Ni4 Ni5 -92.27(3)
O32 Ni4 Ni5 O31 -68.2(3)
O4 Ni4 Ni5 O31 109.1(3)
O18 Ni4 Ni5 O31 33.4(3)
O3 Ni4 Ni5 O31 -147.8(3)
O36 Ni4 Ni5 O31 -177.4(3)
Ni1 Ni4 Ni5 O31 -31.0(2)
O32 Ni4 Ni5 O6 -104.6(3)
O4 Ni4 Ni5 O6 72.7(3)
O31 Ni4 Ni5 O6 -36.4(3)
O18 Ni4 Ni5 O6 -3.0(3)
O3 Ni4 Ni5 O6 175.8(3)
O36 Ni4 Ni5 O6 146.2(3)
Ni1 Ni4 Ni5 O6 -67.4(2)
O32 Ni4 Ni5 O5 -179.0(2)
O4 Ni4 Ni5 O5 -1.7(2)
O31 Ni4 Ni5 O5 -110.9(3)
O18 Ni4 Ni5 O5 -77.5(3)
O3 Ni4 Ni5 O5 101.4(3)
O36 Ni4 Ni5 O5 71.7(3)
Ni1 Ni4 Ni5 O5 -141.82(18)
O32 Ni4 Ni5 O8 6.7(2)
O4 Ni4 Ni5 O8 -176.0(2)
O31 Ni4 Ni5 O8 74.9(3)
O18 Ni4 Ni5 O8 108.3(3)
O3 Ni4 Ni5 O8 -72.9(2)
O36 Ni4 Ni5 O8 -102.5(3)
Ni1 Ni4 Ni5 O8 43.94(15)
O32 Ni4 Ni5 O3 79.6(2)
O4 Ni4 Ni5 O3 -103.1(2)
O31 Ni4 Ni5 O3 147.8(3)
O18 Ni4 Ni5 O3 -178.8(3)
O36 Ni4 Ni5 O3 -29.6(3)
Ni1 Ni4 Ni5 O3 116.83(19)
O32 Ni4 Ni5 O39 100.7(2)
O4 Ni4 Ni5 O39 -82.0(3)
O31 Ni4 Ni5 O39 168.9(3)
O18 Ni4 Ni5 O39 -157.7(3)
O3 Ni4 Ni5 O39 21.1(3)
O36 Ni4 Ni5 O39 -8.5(3)
Ni1 Ni4 Ni5 O39 138.0(2)
O16 Ni7 Ni8 O37 172.7(3)
O15 Ni7 Ni8 O37 -70.5(2)
O40 Ni7 Ni8 O37 -160.0(3)
O9 Ni7 Ni8 O37 97.5(3)
O29 Ni7 Ni8 O37 24.1(3)
O16 Ni7 Ni8 O35 -99.9(3)
O15 Ni7 Ni8 O35 16.9(2)
O37 Ni7 Ni8 O35 87.4(2)
O40 Ni7 Ni8 O35 -72.6(3)
O9 Ni7 Ni8 O35 -175.1(2)
O29 Ni7 Ni8 O35 111.5(3)
O16 Ni7 Ni8 O40 -27.3(3)
O15 Ni7 Ni8 O40 89.5(3)
O37 Ni7 Ni8 O40 160.0(3)
O9 Ni7 Ni8 O40 -102.5(3)
O29 Ni7 Ni8 O40 -175.9(3)
O16 Ni7 Ni8 O11 145.5(3)
O15 Ni7 Ni8 O11 -97.7(3)
O37 Ni7 Ni8 O11 -27.2(3)
O40 Ni7 Ni8 O11 172.8(3)
O9 Ni7 Ni8 O11 70.3(3)
O29 Ni7 Ni8 O11 -3.1(3)
O16 Ni7 Ni8 O10 71.9(3)
O15 Ni7 Ni8 O10 -171.2(2)
O37 Ni7 Ni8 O10 -100.7(3)
O40 Ni7 Ni8 O10 99.3(3)
O9 Ni7 Ni8 O10 -3.2(3)
O29 Ni7 Ni8 O10 -76.6(3)
O16 Ni7 Ni8 O38 0.6(3)
O15 Ni7 Ni8 O38 117.4(3)
O37 Ni7 Ni8 O38 -172.0(3)
O40 Ni7 Ni8 O38 28.0(3)
O9 Ni7 Ni8 O38 -74.5(3)
O29 Ni7 Ni8 O38 -147.9(3)
O2 C1 O1 Ni3 -25.8(13)
C2 C1 O1 Ni3 156.1(7)
O37 Ni3 O1 C1 164.6(11)
O12 Ni3 O1 C1 -113.2(8)
O34 Ni3 O1 C1 -11.5(8)
O33 Ni3 O1 C1 65.9(7)
O27 Ni3 O1 C1 159.7(8)
O1 C1 O2 Ni2 2.8(13)
C2 C1 O2 Ni2 -179.1(6)
O32 Ni2 O2 C1 148.4(7)
O21 Ni2 O2 C1 -117.4(7)
O34 Ni2 O2 C1 49.8(7)
O33 Ni2 O2 C1 -27.5(7)
Ni1 Ni2 O2 C1 171.8(6)
O31 Ni5 O3 P2 -132.4(4)
O6 Ni5 O3 P2 -173.4(12)
O5 Ni5 O3 P2 132.4(4)
O8 Ni5 O3 P2 -34.4(4)
O39 Ni5 O3 P2 41.5(4)
Ni4 Ni5 O3 P2 -153.9(5)
O31 Ni5 O3 Ni4 21.5(2)
O6 Ni5 O3 Ni4 -19.5(14)
O5 Ni5 O3 Ni4 -73.7(2)
O8 Ni5 O3 Ni4 119.51(19)
O39 Ni5 O3 Ni4 -164.5(2)
O32 Ni4 O3 P2 44.2(4)
O4 Ni4 O3 P2 -136.0(4)
O31 Ni4 O3 P2 129.0(4)
O36 Ni4 O3 P2 -48.4(4)
Ni1 Ni4 O3 P2 88.6(4)
Ni5 Ni4 O3 P2 150.2(5)
O32 Ni4 O3 Ni5 -106.03(19)
O4 Ni4 O3 Ni5 73.8(2)
O31 Ni4 O3 Ni5 -21.16(19)
O36 Ni4 O3 Ni5 161.4(2)
Ni1 Ni4 O3 Ni5 -61.56(15)
O5 C8 O4 Ni4 5.5(12)
C33 C8 O4 Ni4 -172.5(7)
O31 Ni4 O4 C8 38.6(7)
O18 Ni4 O4 C8 132.5(7)
O3 Ni4 O4 C8 -43.2(7)
O36 Ni4 O4 C8 -143.4(7)
Ni1 Ni4 O4 C8 60.2(7)
Ni5 Ni4 O4 C8 -0.9(6)
O4 C8 O5 Ni5 -8.6(13)
C33 C8 O5 Ni5 169.4(7)
O31 Ni5 O5 C8 -34.3(7)
O6 Ni5 O5 C8 -123.2(7)
O8 Ni5 O5 C8 164.6(8)
O3 Ni5 O5 C8 48.5(7)
O39 Ni5 O5 C8 138.8(7)
Ni4 Ni5 O5 C8 5.6(7)
O7 C9 O6 Ni5 -3.1(14)
C37 C9 O6 Ni5 174.6(7)
O31 Ni5 O6 C9 146.9(8)
O5 Ni5 O6 C9 -117.9(8)
O8 Ni5 O6 C9 48.1(8)
O3 Ni5 O6 C9 -172.5(11)
O39 Ni5 O6 C9 -27.8(8)
Ni4 Ni5 O6 C9 170.8(7)
O6 C9 O7 Ni6 -14.1(14)
C37 C9 O7 Ni6 168.2(7)
O17 Ni6 O7 C9 -123.9(9)
O8 Ni6 O7 C9 -20.3(9)
O39 Ni6 O7 C9 56.7(8)
O25 Ni6 O7 C9 150.6(9)
O40 Ni6 O8 P1 66.9(4)
O17 Ni6 O8 P1 -27.2(4)
O7 Ni6 O8 P1 -113.8(4)
O39 Ni6 O8 P1 157.2(4)
O40 Ni6 O8 Ni5 -118.1(2)
O17 Ni6 O8 Ni5 147.8(2)
O7 Ni6 O8 Ni5 61.3(2)
O39 Ni6 O8 Ni5 -27.7(2)
O31 Ni5 O8 P1 14.3(4)
O6 Ni5 O8 P1 103.8(4)
O5 Ni5 O8 P1 175.3(7)
O3 Ni5 O8 P1 -69.5(4)
O39 Ni5 O8 P1 -158.1(4)
Ni4 Ni5 O8 P1 -27.5(4)
O31 Ni5 O8 Ni6 -160.4(2)
O6 Ni5 O8 Ni6 -70.9(2)
O5 Ni5 O8 Ni6 0.7(10)
O3 Ni5 O8 Ni6 115.8(2)
O39 Ni5 O8 Ni6 27.27(19)
Ni4 Ni5 O8 Ni6 157.79(11)
O10 C13 O9 Ni7 -6.4(14)
C18 C13 O9 Ni7 176.9(7)
O16 Ni7 O9 C13 -130.9(8)
O15 Ni7 O9 C13 128.1(10)
O37 Ni7 O9 C13 48.5(7)
O40 Ni7 O9 C13 -36.5(7)
O29 Ni7 O9 C13 142.4(8)
Ni8 Ni7 O9 C13 5.8(7)
O9 C13 O10 Ni8 1.4(15)
C18 C13 O10 Ni8 177.9(7)
O37 Ni8 O10 C13 -40.0(8)
O40 Ni8 O10 C13 45.2(8)
O11 Ni8 O10 C13 -133.6(8)
O38 Ni8 O10 C13 136.8(8)
Ni7 Ni8 O10 C13 2.4(8)
O12 C14 O11 Ni8 6.4(13)
C15 C14 O11 Ni8 -172.2(6)
O37 Ni8 O11 C14 28.4(7)
O10 Ni8 O11 C14 117.8(7)
O38 Ni8 O11 C14 -158.8(7)
Ni7 Ni8 O11 C14 46.8(8)
O11 C14 O12 Ni3 -20.3(14)
C15 C14 O12 Ni3 158.3(7)
O37 Ni3 O12 C14 -8.4(8)
O1 Ni3 O12 C14 -177.9(8)
O34 Ni3 O12 C14 87.9(8)
O27 Ni3 O12 C14 -91.2(8)
O16 Ni7 O15 P1 76.0(5)
O37 Ni7 O15 P1 -104.8(4)
O40 Ni7 O15 P1 -19.9(5)
O9 Ni7 O15 P1 175.9(8)
O29 Ni7 O15 P1 161.5(5)
Ni8 Ni7 O15 P1 -64.6(4)
O17 C22 O16 Ni7 7.0(14)
C39 C22 O16 Ni7 -168.7(7)
O15 Ni7 O16 C22 -73.7(8)
O40 Ni7 O16 C22 28.9(8)
O9 Ni7 O16 C22 119.7(8)
O29 Ni7 O16 C22 -154.6(8)
Ni8 Ni7 O16 C22 47.4(9)
O16 C22 O17 Ni6 -18.5(15)
C39 C22 O17 Ni6 157.2(7)
O40 Ni6 O17 C22 -12.1(9)
O8 Ni6 O17 C22 83.0(9)
O7 Ni6 O17 C22 174.9(9)
O25 Ni6 O17 C22 -98.6(9)
O19 C29 O18 Ni4 -10.2(15)
O32 Ni4 O18 C29 55.0(7)
O4 Ni4 O18 C29 -125.1(7)
O31 Ni4 O18 C29 -30.2(7)
O36 Ni4 O18 C29 147.2(7)
Ni1 Ni4 O18 C29 11.2(7)
Ni5 Ni4 O18 C29 -51.9(8)
O18 C29 O19 Ni1 -1.3(15)
O31 Ni1 O19 C29 51.1(8)
O22 Ni1 O19 C29 -127.4(8)
O32 Ni1 O19 C29 -33.8(8)
O23 Ni1 O19 C29 144.8(8)
Ni4 Ni1 O19 C29 7.3(8)
Ni2 Ni1 O19 C29 -54.7(9)
O22 C23 O21 Ni2 -12.9(15)
C40 C23 O21 Ni2 168.2(7)
O32 Ni2 O21 C23 -32.7(8)
O34 Ni2 O21 C23 173.3(8)
O2 Ni2 O21 C23 -123.6(8)
O30 Ni2 O21 C23 49.8(8)
O33 Ni2 O21 C23 138.8(8)
Ni1 Ni2 O21 C23 7.7(7)
O21 C23 O22 Ni1 9.1(14)
C40 C23 O22 Ni1 -171.9(7)
O32 Ni1 O22 C23 38.1(7)
O30 Ni1 O22 C23 -44.3(7)
O19 Ni1 O22 C23 132.5(7)
O23 Ni1 O22 C23 -140.3(7)
Ni4 Ni1 O22 C23 59.5(8)
Ni2 Ni1 O22 C23 -2.1(7)
O24 C74 O23 Ni1 -16(3)
C43 C74 O23 Ni1 170.4(10)
O31 Ni1 O23 C74 134.6(12)
O22 Ni1 O23 C74 -41.2(12)
O30 Ni1 O23 C74 -134.0(12)
O19 Ni1 O23 C74 45.3(12)
Ni4 Ni1 O23 C74 118.0(12)
Ni2 Ni1 O23 C74 -113.8(12)
O26 C10 O25 Ni6 -13.7(17)
C11 C10 O25 Ni6 169.6(8)
O40 Ni6 O25 C10 -154.0(9)
O17 Ni6 O25 C10 -60.8(9)
O7 Ni6 O25 C10 25.5(9)
O39 Ni6 O25 C10 114.9(9)
O28 C16 O27 Ni3 -12.4(17)
C82 C16 O27 Ni3 171.3(8)
O37 Ni3 O27 C16 -157.9(9)
O12 Ni3 O27 C16 -64.3(9)
O1 Ni3 O27 C16 21.2(9)
O33 Ni3 O27 C16 109.6(9)
O14 C19 O29 Ni7 -30.8(13)
C20 C19 O29 Ni7 149.9(8)
O16 Ni7 O29 C19 -40.4(8)
O15 Ni7 O29 C19 -136.5(8)
O37 Ni7 O29 C19 134.2(8)
O9 Ni7 O29 C19 46.8(8)
Ni8 Ni7 O29 C19 117.9(7)
O31 Ni1 O30 P1 45.3(4)
O22 Ni1 O30 P1 -136.4(4)
O32 Ni1 O30 P1 130.1(4)
O23 Ni1 O30 P1 -48.5(4)
Ni4 Ni1 O30 P1 89.5(4)
Ni2 Ni1 O30 P1 151.5(5)
O31 Ni1 O30 Ni2 -106.2(2)
O22 Ni1 O30 Ni2 72.1(2)
O32 Ni1 O30 Ni2 -21.39(19)
O23 Ni1 O30 Ni2 160.0(2)
Ni4 Ni1 O30 Ni2 -62.03(15)
O32 Ni2 O30 P1 -133.4(4)
O21 Ni2 O30 P1 132.3(4)
O34 Ni2 O30 P1 -35.7(4)
O33 Ni2 O30 P1 41.8(4)
Ni1 Ni2 O30 P1 -155.2(5)
O32 Ni2 O30 Ni1 21.78(19)
O34 Ni2 O30 Ni1 119.48(19)
O33 Ni2 O30 Ni1 -163.1(2)
O6 Ni5 O31 Ni1 -111.4(4)
O5 Ni5 O31 Ni1 163.8(3)
O8 Ni5 O31 Ni1 -20.9(4)
O3 Ni5 O31 Ni1 75.3(3)
Ni4 Ni5 O31 Ni1 97.2(4)
O6 Ni5 O31 Ni4 151.4(2)
O5 Ni5 O31 Ni4 66.7(2)
O8 Ni5 O31 Ni4 -118.0(2)
O3 Ni5 O31 Ni4 -21.9(2)
O32 Ni1 O31 Ni5 -80.1(3)
O30 Ni1 O31 Ni5 1.9(3)
O19 Ni1 O31 Ni5 -174.8(4)
O23 Ni1 O31 Ni5 98.1(4)
Ni4 Ni1 O31 Ni5 -98.4(4)
Ni2 Ni1 O31 Ni5 -41.1(3)
O32 Ni1 O31 Ni4 18.3(2)
O30 Ni1 O31 Ni4 100.4(2)
O19 Ni1 O31 Ni4 -76.4(2)
O23 Ni1 O31 Ni4 -163.4(2)
Ni2 Ni1 O31 Ni4 57.35(17)
O32 Ni4 O31 Ni5 114.5(2)
O4 Ni4 O31 Ni5 -69.2(2)
O18 Ni4 O31 Ni5 -155.6(2)
O3 Ni4 O31 Ni5 21.8(2)
Ni1 Ni4 O31 Ni5 133.3(3)
O32 Ni4 O31 Ni1 -18.8(2)
O4 Ni4 O31 Ni1 157.5(2)
O18 Ni4 O31 Ni1 71.1(2)
O3 Ni4 O31 Ni1 -111.5(2)
Ni5 Ni4 O31 Ni1 -133.3(3)
O31 Ni4 O32 Ni2 -79.3(3)
O18 Ni4 O32 Ni2 -173.5(3)
O3 Ni4 O32 Ni2 2.1(3)
O36 Ni4 O32 Ni2 102.5(3)
Ni1 Ni4 O32 Ni2 -97.7(4)
Ni5 Ni4 O32 Ni2 -40.7(3)
O31 Ni4 O32 Ni1 18.4(2)
O18 Ni4 O32 Ni1 -75.9(2)
O3 Ni4 O32 Ni1 99.76(19)
O36 Ni4 O32 Ni1 -159.9(2)
Ni5 Ni4 O32 Ni1 56.97(17)
O21 Ni2 O32 Ni4 164.6(3)
O34 Ni2 O32 Ni4 -21.8(4)
O2 Ni2 O32 Ni4 -110.5(3)
O30 Ni2 O32 Ni4 74.6(3)
Ni1 Ni2 O32 Ni4 96.5(4)
O21 Ni2 O32 Ni1 68.0(2)
O34 Ni2 O32 Ni1 -118.3(2)
O2 Ni2 O32 Ni1 153.0(2)
O30 Ni2 O32 Ni1 -21.87(19)
O31 Ni1 O32 Ni4 -18.7(2)
O22 Ni1 O32 Ni4 157.1(2)
O30 Ni1 O32 Ni4 -110.3(2)
O19 Ni1 O32 Ni4 70.4(2)
Ni2 Ni1 O32 Ni4 -132.5(3)
O31 Ni1 O32 Ni2 113.8(2)
O22 Ni1 O32 Ni2 -70.5(2)
O30 Ni1 O32 Ni2 22.14(19)
O19 Ni1 O32 Ni2 -157.1(2)
Ni4 Ni1 O32 Ni2 132.5(3)
O37 Ni3 O33 C84 -111.0(6)
O1 Ni3 O33 C84 58.5(6)
O34 Ni3 O33 C84 154.0(6)
O27 Ni3 O33 C84 -27.9(6)
O37 Ni3 O33 Ni2 119.2(2)
O1 Ni3 O33 Ni2 -71.3(2)
O34 Ni3 O33 Ni2 24.23(19)
O27 Ni3 O33 Ni2 -157.7(2)
O21 Ni2 O33 C84 15.8(6)
O34 Ni2 O33 C84 -155.9(6)
O2 Ni2 O33 C84 -69.1(6)
O30 Ni2 O33 C84 106.3(6)
Ni1 Ni2 O33 C84 91.1(6)
O21 Ni2 O33 Ni3 147.2(2)
O34 Ni2 O33 Ni3 -24.52(19)
O2 Ni2 O33 Ni3 62.3(2)
O30 Ni2 O33 Ni3 -122.3(2)
Ni1 Ni2 O33 Ni3 -137.53(12)
O32 Ni2 O34 P2 17.6(4)
O21 Ni2 O34 P2 171.4(8)
O2 Ni2 O34 P2 108.7(4)
O30 Ni2 O34 P2 -65.8(4)
O33 Ni2 O34 P2 -153.2(5)
Ni1 Ni2 O34 P2 -24.3(5)
O32 Ni2 O34 Ni3 -163.5(2)
O21 Ni2 O34 Ni3 -9.7(10)
O2 Ni2 O34 Ni3 -72.5(2)
O30 Ni2 O34 Ni3 113.1(2)
O33 Ni2 O34 Ni3 25.7(2)
Ni1 Ni2 O34 Ni3 154.60(11)
O37 Ni3 O34 P2 61.3(4)
O12 Ni3 O34 P2 -33.1(4)
O1 Ni3 O34 P2 -119.5(4)
O33 Ni3 O34 P2 153.1(4)
O37 Ni3 O34 Ni2 -117.7(2)
O12 Ni3 O34 Ni2 147.9(2)
O1 Ni3 O34 Ni2 61.6(3)
O33 Ni3 O34 Ni2 -25.9(2)
O37 Ni8 O35 P2 -23.5(4)
O40 Ni8 O35 P2 -108.7(4)
O11 Ni8 O35 P2 71.1(4)
O38 Ni8 O35 P2 159.9(4)
Ni7 Ni8 O35 P2 -67.6(4)
O20 C90 O36 Ni4 16.8(13)
C89 C90 O36 Ni4 -166.7(7)
O32 Ni4 O36 C90 142.4(8)
O4 Ni4 O36 C90 -33.9(8)
O18 Ni4 O36 C90 52.4(8)
O3 Ni4 O36 C90 -125.2(8)
Ni1 Ni4 O36 C90 123.0(7)
Ni5 Ni4 O36 C90 -104.9(7)
O12 Ni3 O37 Ni8 46.0(3)
O1 Ni3 O37 Ni8 127.5(12)
O34 Ni3 O37 Ni8 -56.4(3)
O33 Ni3 O37 Ni8 -134.1(3)
O27 Ni3 O37 Ni8 132.5(3)
O12 Ni3 O37 Ni7 172.9(4)
O1 Ni3 O37 Ni7 -105.6(13)
O34 Ni3 O37 Ni7 70.5(4)
O33 Ni3 O37 Ni7 -7.3(4)
O27 Ni3 O37 Ni7 -100.6(4)
O35 Ni8 O37 Ni3 43.6(3)
O40 Ni8 O37 Ni3 132.6(3)
O11 Ni8 O37 Ni3 -53.0(3)
O10 Ni8 O37 Ni3 -138.6(3)
Ni7 Ni8 O37 Ni3 146.3(4)
O35 Ni8 O37 Ni7 -102.7(2)
O40 Ni8 O37 Ni7 -13.7(2)
O11 Ni8 O37 Ni7 160.7(2)
O10 Ni8 O37 Ni7 75.1(2)
O15 Ni7 O37 Ni3 -18.0(4)
O40 Ni7 O37 Ni3 -120.1(4)
O9 Ni7 O37 Ni3 148.7(4)
O29 Ni7 O37 Ni3 63.3(4)
Ni8 Ni7 O37 Ni3 -133.8(5)
O15 Ni7 O37 Ni8 115.8(2)
O40 Ni7 O37 Ni8 13.7(2)
O9 Ni7 O37 Ni8 -77.5(2)
O29 Ni7 O37 Ni8 -163.0(2)
O13 C92 O38 Ni8 16.5(16)
C41 C92 O38 Ni8 -164.7(8)
O35 Ni8 O38 C92 -122.2(8)
O40 Ni8 O38 C92 148.1(8)
O11 Ni8 O38 C92 -26.2(8)
O10 Ni8 O38 C92 59.5(8)
Ni7 Ni8 O38 C92 129.2(8)
O40 Ni6 O39 C94 -108.8(6)
O8 Ni6 O39 C94 157.2(7)
O7 Ni6 O39 C94 64.2(6)
O25 Ni6 O39 C94 -21.9(6)
O40 Ni6 O39 Ni5 119.8(2)
O8 Ni6 O39 Ni5 25.74(18)
O7 Ni6 O39 Ni5 -67.2(2)
O25 Ni6 O39 Ni5 -153.4(2)
O6 Ni5 O39 C94 -70.7(6)
O5 Ni5 O39 C94 14.1(6)
O8 Ni5 O39 C94 -159.4(6)
O3 Ni5 O39 C94 103.4(6)
Ni4 Ni5 O39 C94 88.9(6)
O6 Ni5 O39 Ni6 62.8(2)
O5 Ni5 O39 Ni6 147.7(2)
O8 Ni5 O39 Ni6 -25.83(19)
O3 Ni5 O39 Ni6 -123.1(2)
Ni4 Ni5 O39 Ni6 -137.57(12)
O17 Ni6 O40 Ni7 47.7(3)
O8 Ni6 O40 Ni7 -56.3(3)
O39 Ni6 O40 Ni7 -133.4(2)
O25 Ni6 O40 Ni7 132.8(3)
O17 Ni6 O40 Ni8 170.2(4)
O8 Ni6 O40 Ni8 66.2(4)
O39 Ni6 O40 Ni8 -10.9(4)
O25 Ni6 O40 Ni8 -104.7(4)
O16 Ni7 O40 Ni6 -54.5(3)
O15 Ni7 O40 Ni6 42.1(3)
O37 Ni7 O40 Ni6 130.9(3)
O9 Ni7 O40 Ni6 -141.5(3)
Ni8 Ni7 O40 Ni6 144.5(3)
O16 Ni7 O40 Ni8 161.0(2)
O15 Ni7 O40 Ni8 -102.4(2)
O37 Ni7 O40 Ni8 -13.6(2)
O9 Ni7 O40 Ni8 74.0(2)
O37 Ni8 O40 Ni6 -115.5(4)
O35 Ni8 O40 Ni6 -16.0(4)
O10 Ni8 O40 Ni6 154.7(4)
O38 Ni8 O40 Ni6 71.4(4)
Ni7 Ni8 O40 Ni6 -129.2(5)
O37 Ni8 O40 Ni7 13.6(2)
O35 Ni8 O40 Ni7 113.2(2)
O10 Ni8 O40 Ni7 -76.1(2)
O38 Ni8 O40 Ni7 -159.4(2)
Ni6 O8 P1 O15 -48.1(4)
Ni5 O8 P1 O15 138.5(4)
Ni6 O8 P1 O30 -171.4(3)
Ni5 O8 P1 O30 15.2(5)
Ni6 O8 P1 C80 71.1(4)
Ni5 O8 P1 C80 -102.3(4)
Ni7 O15 P1 O8 20.1(5)
Ni7 O15 P1 O30 144.4(4)
Ni7 O15 P1 C80 -96.6(5)
Ni1 O30 P1 O8 -56.3(5)
Ni2 O30 P1 O8 87.5(4)
Ni1 O30 P1 O15 178.7(4)
Ni2 O30 P1 O15 -37.5(4)
Ni1 O30 P1 C80 59.2(5)
Ni2 O30 P1 C80 -157.1(4)
C45 C80 P1 O8 -170.7(6)
C45 C80 P1 O15 -49.5(7)
C45 C80 P1 O30 70.0(7)
Ni8 O35 P2 O34 22.6(5)
Ni8 O35 P2 O3 146.3(4)
Ni8 O35 P2 C4 -96.7(5)
Ni2 O34 P2 O35 134.3(4)
Ni3 O34 P2 O35 -44.3(4)
Ni2 O34 P2 O3 11.4(5)
Ni3 O34 P2 O3 -167.2(3)
Ni2 O34 P2 C4 -105.5(4)
Ni3 O34 P2 C4 75.9(4)
Ni5 O3 P2 O35 -35.8(4)
Ni4 O3 P2 O35 -177.8(3)
Ni5 O3 P2 O34 89.0(4)
Ni4 O3 P2 O34 -53.0(5)
Ni5 O3 P2 C4 -153.8(4)
Ni4 O3 P2 C4 64.1(5)
C86 C4 P2 O35 -46.7(6)
C86 C4 P2 O34 -169.1(5)
C86 C4 P2 O3 71.6(6)
